data_7013672
loop_
_publ_author_name
'Hamann, Christine'
'Von Zelewsky, Alexander'
'Neels, Antonia'
'Stoeckli-Evans, Helen'

_publ_section_title
;
 Diastereoselective synthesis of coordination compounds: a chiral
 tripodal ligand based on bipyridine units and its ruthenium(II) and
 iron(II) complexes.
;
_journal_issue 3
_journal_name_full 'Dalton transactions (Cambridge, England : 2003)'
_journal_page_first 402
_journal_page_last 406
_journal_paper_doi 10.1039/b311693j
_journal_year 2004
_chemical_formula_sum 'C77.5 H96 Cl5 F12 Fe N6 O6.5 P2'
_chemical_formula_weight 1738.64
_chemical_name_systematic
;
?
;
_space_group_IT_number 4
_symmetry_cell_setting monoclinic
_symmetry_space_group_name_Hall 'P 2yb'
_symmetry_space_group_name_H-M 'P 1 21 1'
_atom_sites_solution_hydrogens geom
_atom_sites_solution_primary direct
_atom_sites_solution_secondary difmap
_audit_creation_method SHELXL-97
_cell_angle_alpha 90.00
_cell_angle_beta 94.361(3)
_cell_angle_gamma 90.00
_cell_formula_units_Z 4
_cell_length_a 11.2488(4)
_cell_length_b 26.3679(7)
_cell_length_c 27.9714(11)
_cell_measurement_reflns_used 77948
_cell_measurement_temperature 153(2)
_cell_measurement_theta_max 25.01
_cell_measurement_theta_min 1.45
_cell_volume 8272.5(5)
_computing_cell_refinement 'STOE X-AREA'
_computing_data_collection 'STOE X-AREA'
_computing_data_reduction 'STOE X-RED'
_computing_structure_refinement 'SHELXL-97 (Sheldrick, 1997)'
_computing_structure_solution 'SHELXS-97 (Sheldrick, 1990)'
_diffrn_ambient_temperature 153(2)
_diffrn_detector_area_resol_mean 6.67
_diffrn_measured_fraction_theta_full 0.986
_diffrn_measured_fraction_theta_max 0.986
_diffrn_measurement_device_type 'STOE IPDS 2'
_diffrn_measurement_method 'rotation method'
_diffrn_radiation_monochromator graphite
_diffrn_radiation_source 'fine-focus sealed tube'
_diffrn_radiation_type MoK\a
_diffrn_radiation_wavelength 0.71073
_diffrn_reflns_av_R_equivalents 0.0486
_diffrn_reflns_av_sigmaI/netI 0.0471
_diffrn_reflns_limit_h_max 13
_diffrn_reflns_limit_h_min -13
_diffrn_reflns_limit_k_max 31
_diffrn_reflns_limit_k_min -29
_diffrn_reflns_limit_l_max 31
_diffrn_reflns_limit_l_min -33
_diffrn_reflns_number 45053
_diffrn_reflns_theta_full 24.97
_diffrn_reflns_theta_max 24.97
_diffrn_reflns_theta_min 1.46
_exptl_absorpt_coefficient_mu 0.464
_exptl_absorpt_correction_type none
_exptl_crystal_colour brown
_exptl_crystal_density_diffrn 1.396
_exptl_crystal_density_method 'not measured'
_exptl_crystal_description block
_exptl_crystal_F_000 3616
_exptl_crystal_size_max 0.50
_exptl_crystal_size_mid 0.45
_exptl_crystal_size_min 0.40
_refine_diff_density_max 1.254
_refine_diff_density_min -0.745
_refine_diff_density_rms 0.074
_refine_ls_abs_structure_details 'Flack H D (1983), Acta Cryst. A39, 876-881'
_refine_ls_abs_structure_Flack 0.021(13)
_refine_ls_extinction_method none
_refine_ls_goodness_of_fit_ref 1.022
_refine_ls_hydrogen_treatment mixed
_refine_ls_matrix_type full
_refine_ls_number_parameters 1982
_refine_ls_number_reflns 26453
_refine_ls_number_restraints 17
_refine_ls_restrained_S_all 1.023
_refine_ls_R_factor_all 0.0691
_refine_ls_R_factor_gt 0.0611
_refine_ls_shift/su_max 0.002
_refine_ls_shift/su_mean 0.000
_refine_ls_structure_factor_coef Fsqd
_refine_ls_weighting_details 'calc w=1/[\s^2^(Fo^2^)+(0.1148P)^2^+4.6562P] where P=(Fo^2^+2Fc^2^)/3'
_refine_ls_weighting_scheme calc
_refine_ls_wR_factor_gt 0.1613
_refine_ls_wR_factor_ref 0.1690
_reflns_number_gt 23388
_reflns_number_total 26453
_reflns_threshold_expression >2sigma(I)
_cod_data_source_file b311693j.txt
_cod_data_source_block ch21
_cod_original_sg_symbol_H-M 'P 21'
_cod_original_formula_sum 'C77.50 H96 Cl5 F12 Fe N6 O6.50 P2'
_cod_database_code 7013672

loop_
_symmetry_equiv_pos_as_xyz
'x, y, z'
'-x, y+1/2, -z'

loop_
_atom_site_label
_atom_site_type_symbol
_atom_site_fract_x
_atom_site_fract_y
_atom_site_fract_z
_atom_site_U_iso_or_equiv
_atom_site_adp_type
_atom_site_occupancy
_atom_site_symmetry_multiplicity
_atom_site_calc_flag
_atom_site_refinement_flags
_atom_site_disorder_assembly
_atom_site_disorder_group
C1 C -0.3359(4) -0.32537(18) -0.53159(16) 0.0342(10) Uani 1 1 d . . .
H1A H -0.3784 -0.2942 -0.5324 0.041 Uiso 1 1 calc R . .
C2 C -0.3684(4) -0.36242(19) -0.56536(16) 0.0381(10) Uani 1 1 d . . .
H2A H -0.4318 -0.3564 -0.5891 0.046 Uiso 1 1 calc R . .
C3 C -0.3092(5) -0.4073(2) -0.56439(19) 0.0459(12) Uani 1 1 d . . .
H3A H -0.3298 -0.4326 -0.5878 0.055 Uiso 1 1 calc R . .
C4 C -0.2196(4) -0.41593(19) -0.52946(17) 0.0385(10) Uani 1 1 d . . .
H4A H -0.1791 -0.4476 -0.5278 0.046 Uiso 1 1 calc R . .
C5 C -0.1883(4) -0.37755(18) -0.49622(15) 0.0316(9) Uani 1 1 d . . .
C6 C -0.0885(4) -0.38165(16) -0.45920(15) 0.0283(9) Uani 1 1 d . . .
C7 C -0.0379(4) -0.42666(18) -0.44431(17) 0.0362(10) Uani 1 1 d . . .
H7A H -0.0674 -0.4577 -0.4578 0.043 Uiso 1 1 calc R . .
C8 C 0.0567(4) -0.42695(18) -0.40943(17) 0.0347(10) Uani 1 1 d . . .
C9 C 0.1067(5) -0.4750(2) -0.3858(2) 0.0461(12) Uani 1 1 d . . .
H9A H 0.0449 -0.4871 -0.3646 0.055 Uiso 1 1 calc R . .
C10 C 0.2157(6) -0.4609(2) -0.3522(3) 0.0670(19) Uani 1 1 d . . .
H10A H 0.2615 -0.4903 -0.3378 0.080 Uiso 1 1 calc R . .
C11 C 0.2925(5) -0.4204(2) -0.3763(3) 0.0582(16) Uani 1 1 d . . .
H11B H 0.3759 -0.4181 -0.3624 0.070 Uiso 1 1 calc R . .
H11A H 0.2887 -0.4225 -0.4117 0.070 Uiso 1 1 calc R . .
C12 C 0.2079(5) -0.38034(19) -0.35687(18) 0.0423(11) Uani 1 1 d . . .
H12A H 0.2432 -0.3468 -0.3471 0.051 Uiso 1 1 calc R . .
C13 C 0.0997(4) -0.38002(18) -0.39223(16) 0.0319(9) Uani 1 1 d . . .
C14 C 0.0407(4) -0.33623(18) -0.40751(14) 0.0301(8) Uani 1 1 d . . .
H14A H 0.0686 -0.3047 -0.3946 0.036 Uiso 1 1 calc R . .
C15 C 0.1842(7) -0.4190(2) -0.3155(2) 0.0660(19) Uani 1 1 d . . .
C16 C 0.0581(8) -0.4176(3) -0.2968(3) 0.080(2) Uani 1 1 d . . .
H16A H 0.0498 -0.4457 -0.2744 0.096 Uiso 1 1 calc R . .
H16B H -0.0021 -0.4209 -0.3239 0.096 Uiso 1 1 calc R . .
H16C H 0.0468 -0.3853 -0.2804 0.096 Uiso 1 1 calc R . .
C17 C 0.2806(10) -0.4147(3) -0.2736(3) 0.105(4) Uani 1 1 d . . .
H17C H 0.2662 -0.3842 -0.2549 0.126 Uiso 1 1 calc R . .
H17B H 0.3593 -0.4124 -0.2863 0.126 Uiso 1 1 calc R . .
H17A H 0.2775 -0.4447 -0.2531 0.126 Uiso 1 1 calc R . .
C18 C 0.1272(6) -0.5188(2) -0.4200(2) 0.0557(15) Uani 1 1 d . . .
H18A H 0.1440 -0.5498 -0.4006 0.067 Uiso 1 1 calc R . .
H18B H 0.0520 -0.5248 -0.4400 0.067 Uiso 1 1 calc R . .
C19 C 0.2229(6) -0.5126(2) -0.4520(2) 0.0559(15) Uani 1 1 d . . .
H19A H 0.2987 -0.5050 -0.4331 0.067 Uiso 1 1 calc R . .
H19B H 0.2334 -0.5443 -0.4701 0.067 Uiso 1 1 calc R . .
C20 C 0.2830(5) -0.4589(2) -0.5143(2) 0.0540(14) Uani 1 1 d . . .
H20A H 0.2960 -0.4868 -0.5370 0.065 Uiso 1 1 calc R . .
H20B H 0.3589 -0.4523 -0.4950 0.065 Uiso 1 1 calc R . .
C21 C 0.2421(6) -0.4117(3) -0.5414(2) 0.0599(15) Uani 1 1 d . . .
H21A H 0.2936 -0.4062 -0.5681 0.072 Uiso 1 1 calc R . .
H21B H 0.1596 -0.4169 -0.5555 0.072 Uiso 1 1 calc R . .
C22 C 0.3594(6) -0.3451(3) -0.5041(2) 0.0635(17) Uani 1 1 d . . .
H22A H 0.3953 -0.3403 -0.5350 0.076 Uiso 1 1 calc R . .
H22B H 0.4123 -0.3675 -0.4836 0.076 Uiso 1 1 calc R . .
C23 C 0.3470(4) -0.2946(2) -0.47979(19) 0.0441(12) Uani 1 1 d . . .
C24 C 0.3157(4) -0.2503(2) -0.50748(19) 0.0432(12) Uani 1 1 d . . .
H24A H 0.3083 -0.2522 -0.5415 0.052 Uiso 1 1 calc R . .
C25 C 0.2962(4) -0.2050(2) -0.48527(19) 0.0413(11) Uani 1 1 d . . .
C26 C 0.3103(4) -0.2023(2) -0.43591(19) 0.0419(11) Uani 1 1 d . . .
H26A H 0.2965 -0.1708 -0.4207 0.050 Uiso 1 1 calc R . .
C27 C 0.3441(4) -0.2440(2) -0.40759(19) 0.0442(12) Uani 1 1 d . . .
C28 C 0.3620(4) -0.2901(2) -0.42999(19) 0.0443(12) Uani 1 1 d . . .
H28A H 0.3847 -0.3190 -0.4111 0.053 Uiso 1 1 calc R . .
C29 C -0.3624(4) -0.20510(18) -0.44649(17) 0.0354(10) Uani 1 1 d . . .
H29A H -0.3799 -0.2216 -0.4177 0.043 Uiso 1 1 calc R . .
C30 C -0.4222(4) -0.16063(18) -0.45945(18) 0.0369(10) Uani 1 1 d . . .
H30A H -0.4771 -0.1462 -0.4391 0.044 Uiso 1 1 calc R . .
C31 C -0.4008(4) -0.1378(2) -0.50218(19) 0.0430(11) Uani 1 1 d . . .
H31A H -0.4422 -0.1077 -0.5121 0.052 Uiso 1 1 calc R . .
C32 C -0.3186(4) -0.15888(19) -0.53043(17) 0.0378(10) Uani 1 1 d . . .
H32A H -0.3035 -0.1437 -0.5602 0.045 Uiso 1 1 calc R . .
C33 C -0.2582(4) -0.20232(18) -0.51514(15) 0.0306(9) Uani 1 1 d . . .
C34 C -0.1654(4) -0.22669(17) -0.54111(16) 0.0300(9) Uani 1 1 d . . .
C35 C -0.1525(4) -0.21930(17) -0.58887(15) 0.0307(9) Uani 1 1 d . . .
H35A H -0.2047 -0.1970 -0.6071 0.037 Uiso 1 1 calc R . .
C36 C -0.0632(4) -0.24442(18) -0.61043(16) 0.0327(9) Uani 1 1 d . . .
C37 C -0.0478(4) -0.24174(19) -0.66427(16) 0.0333(10) Uani 1 1 d . . .
H37A H -0.1134 -0.2630 -0.6799 0.040 Uiso 1 1 calc R . .
C38 C 0.0683(4) -0.26889(19) -0.67452(16) 0.0356(10) Uani 1 1 d . . .
H38A H 0.0908 -0.2661 -0.7083 0.043 Uiso 1 1 calc R . .
C39 C 0.1693(4) -0.2557(2) -0.63569(17) 0.0382(10) Uani 1 1 d . . .
H39B H 0.2506 -0.2626 -0.6454 0.046 Uiso 1 1 calc R . .
H39A H 0.1635 -0.2212 -0.6221 0.046 Uiso 1 1 calc R . .
C40 C 0.1182(4) -0.29786(17) -0.60495(15) 0.0310(9) Uani 1 1 d . . .
H40A H 0.1770 -0.3173 -0.5836 0.037 Uiso 1 1 calc R . .
C41 C 0.0151(4) -0.27519(17) -0.58171(15) 0.0294(9) Uani 1 1 d . . .
C42 C -0.0048(3) -0.28147(17) -0.53451(15) 0.0291(8) Uani 1 1 d . . .
H42A H 0.0477 -0.3029 -0.5155 0.035 Uiso 1 1 calc R . .
C43 C 0.0729(4) -0.32414(19) -0.65335(16) 0.0374(10) Uani 1 1 d . . .
C44 C 0.1683(5) -0.3563(2) -0.67344(18) 0.0451(12) Uani 1 1 d . . .
H44A H 0.2457 -0.3393 -0.6678 0.054 Uiso 1 1 calc R . .
H44B H 0.1498 -0.3609 -0.7080 0.054 Uiso 1 1 calc R . .
H44C H 0.1714 -0.3894 -0.6576 0.054 Uiso 1 1 calc R . .
C45 C -0.0436(5) -0.3548(2) -0.65474(19) 0.0427(11) Uani 1 1 d . . .
H45C H -0.0286 -0.3874 -0.6387 0.051 Uiso 1 1 calc R . .
H45B H -0.0732 -0.3606 -0.6882 0.051 Uiso 1 1 calc R . .
H45A H -0.1033 -0.3358 -0.6383 0.051 Uiso 1 1 calc R . .
C46 C -0.0639(4) -0.1894(2) -0.68655(17) 0.0418(11) Uani 1 1 d . . .
H46A H -0.0622 -0.1929 -0.7217 0.050 Uiso 1 1 calc R . .
H46B H -0.1441 -0.1768 -0.6802 0.050 Uiso 1 1 calc R . .
C47 C 0.0266(5) -0.1495(2) -0.66965(17) 0.0412(11) Uani 1 1 d . . .
H47A H 0.1078 -0.1607 -0.6762 0.049 Uiso 1 1 calc R . .
H47B H 0.0094 -0.1172 -0.6869 0.049 Uiso 1 1 calc R . .
C48 C 0.1079(5) -0.1097(2) -0.59831(18) 0.0429(11) Uani 1 1 d . . .
H48A H 0.0961 -0.0748 -0.6109 0.051 Uiso 1 1 calc R . .
H48B H 0.1882 -0.1214 -0.6055 0.051 Uiso 1 1 calc R . .
C49 C 0.0962(5) -0.11048(19) -0.54470(18) 0.0422(11) Uani 1 1 d . . .
H49A H 0.1421 -0.0818 -0.5298 0.051 Uiso 1 1 calc R . .
H49B H 0.0114 -0.1054 -0.5387 0.051 Uiso 1 1 calc R . .
C50 C 0.2650(5) -0.1589(2) -0.5149(2) 0.0524(14) Uani 1 1 d . . .
H50B H 0.2962 -0.1280 -0.4982 0.063 Uiso 1 1 calc R . .
H50A H 0.3005 -0.1612 -0.5462 0.063 Uiso 1 1 calc R . .
C51 C -0.3221(4) -0.34127(18) -0.39331(16) 0.0347(9) Uani 1 1 d . . .
H51A H -0.3443 -0.3609 -0.4211 0.042 Uiso 1 1 calc R . .
C52 C -0.3676(4) -0.3542(2) -0.35120(18) 0.0417(11) Uani 1 1 d . . .
H52A H -0.4189 -0.3827 -0.3498 0.050 Uiso 1 1 calc R . .
C53 C -0.3383(5) -0.3253(2) -0.31022(17) 0.0432(11) Uani 1 1 d . . .
H53A H -0.3714 -0.3328 -0.2808 0.052 Uiso 1 1 calc R . .
C54 C -0.2594(4) -0.28546(19) -0.31385(16) 0.0379(10) Uani 1 1 d . . .
H54A H -0.2358 -0.2657 -0.2863 0.045 Uiso 1 1 calc R . .
C55 C -0.2155(4) -0.27442(17) -0.35687(15) 0.0314(9) Uani 1 1 d . . .
C56 C -0.1334(4) -0.23225(17) -0.36506(15) 0.0305(9) Uani 1 1 d . . .
C57 C -0.1069(4) -0.19387(18) -0.33218(16) 0.0338(10) Uani 1 1 d . . .
H57A H -0.1372 -0.1953 -0.3014 0.041 Uiso 1 1 calc R . .
C58 C -0.0368(4) -0.15375(16) -0.34405(15) 0.0305(9) Uani 1 1 d . . .
C59 C -0.0174(4) -0.10658(18) -0.31335(16) 0.0364(10) Uani 1 1 d . . .
H59A H -0.0966 -0.0893 -0.3140 0.044 Uiso 1 1 calc R . .
C60 C 0.0651(5) -0.07000(18) -0.33771(18) 0.0396(11) Uani 1 1 d . . .
H60A H 0.0881 -0.0389 -0.3187 0.048 Uiso 1 1 calc R . .
C61 C 0.1708(4) -0.09876(19) -0.35813(17) 0.0377(10) Uani 1 1 d . . .
H61B H 0.1971 -0.1293 -0.3396 0.045 Uiso 1 1 calc R . .
H61A H 0.2392 -0.0769 -0.3647 0.045 Uiso 1 1 calc R . .
C62 C 0.0837(4) -0.10997(17) -0.40295(17) 0.0344(10) Uani 1 1 d . . .
H62A H 0.1189 -0.1118 -0.4347 0.041 Uiso 1 1 calc R . .
C63 C 0.0086(4) -0.15421(16) -0.38939(15) 0.0293(9) Uani 1 1 d . . .
C64 C -0.0201(4) -0.19396(16) -0.42021(15) 0.0282(9) Uani 1 1 d . . .
H64A H 0.0124 -0.1941 -0.4506 0.034 Uiso 1 1 calc R . .
C65 C 0.0170(5) -0.05984(18) -0.39120(18) 0.0401(11) Uani 1 1 d . . .
C66 C 0.0760(6) -0.0135(2) -0.4123(2) 0.0557(15) Uani 1 1 d . . .
H66A H 0.1626 -0.0154 -0.4052 0.067 Uiso 1 1 calc R . .
H66B H 0.0456 0.0174 -0.3981 0.067 Uiso 1 1 calc R . .
H66C H 0.0577 -0.0128 -0.4471 0.067 Uiso 1 1 calc R . .
C67 C -0.1159(5) -0.0567(2) -0.4040(2) 0.0522(13) Uani 1 1 d . . .
H67C H -0.1310 -0.0543 -0.4389 0.063 Uiso 1 1 calc R . .
H67B H -0.1480 -0.0266 -0.3890 0.063 Uiso 1 1 calc R . .
H67A H -0.1546 -0.0871 -0.3924 0.063 Uiso 1 1 calc R . .
C68 C 0.0207(5) -0.1165(2) -0.25978(17) 0.0425(11) Uani 1 1 d . . .
H68A H 0.0107 -0.0845 -0.2420 0.051 Uiso 1 1 calc R . .
H68B H -0.0355 -0.1415 -0.2477 0.051 Uiso 1 1 calc R . .
C69 C 0.1458(5) -0.1356(2) -0.24736(18) 0.0453(12) Uani 1 1 d . . .
H69A H 0.2046 -0.1124 -0.2602 0.054 Uiso 1 1 calc R . .
H69B H 0.1621 -0.1377 -0.2121 0.054 Uiso 1 1 calc R . .
C70 C 0.2696(5) -0.2063(2) -0.25861(17) 0.0485(13) Uani 1 1 d . . .
H70A H 0.2872 -0.2107 -0.2236 0.058 Uiso 1 1 calc R . .
H70B H 0.3311 -0.1839 -0.2707 0.058 Uiso 1 1 calc R . .
C71 C 0.2704(6) -0.2566(2) -0.2832(2) 0.0542(14) Uani 1 1 d . . .
H71A H 0.3466 -0.2739 -0.2737 0.065 Uiso 1 1 calc R . .
H71B H 0.2052 -0.2777 -0.2719 0.065 Uiso 1 1 calc R . .
C72 C 0.3626(5) -0.2390(3) -0.3545(2) 0.0571(15) Uani 1 1 d . . .
H72B H 0.4293 -0.2610 -0.3421 0.069 Uiso 1 1 calc R . .
H72A H 0.3829 -0.2035 -0.3457 0.069 Uiso 1 1 calc R . .
C73 C -0.3614(4) -0.3788(2) -1.01066(17) 0.0389(11) Uani 1 1 d . . .
H73A H -0.3864 -0.3449 -1.0169 0.047 Uiso 1 1 calc R . .
C74 C -0.4176(4) -0.4175(2) -1.03689(18) 0.0410(11) Uani 1 1 d . . .
H74A H -0.4759 -0.4099 -1.0623 0.049 Uiso 1 1 calc R . .
C75 C -0.3891(5) -0.4664(2) -1.0262(2) 0.0472(12) Uani 1 1 d . . .
H75A H -0.4299 -0.4933 -1.0430 0.057 Uiso 1 1 calc R . .
C76 C -0.3000(4) -0.4766(2) -0.99056(17) 0.0389(10) Uani 1 1 d . . .
H76A H -0.2794 -0.5107 -0.9824 0.047 Uiso 1 1 calc R . .
C77 C -0.2418(4) -0.43670(18) -0.96713(16) 0.0342(10) Uani 1 1 d . . .
C78 C -0.1390(4) -0.44279(18) -0.93213(16) 0.0315(9) Uani 1 1 d . . .
C79 C -0.1071(4) -0.48831(17) -0.91094(15) 0.0308(9) Uani 1 1 d . . .
H79A H -0.1540 -0.5177 -0.9181 0.037 Uiso 1 1 calc R . .
C80 C -0.0070(4) -0.49140(18) -0.87919(16) 0.0339(10) Uani 1 1 d . . .
C81 C 0.0264(4) -0.53871(18) -0.85043(17) 0.0354(10) Uani 1 1 d . . .
H81A H -0.0343 -0.5415 -0.8262 0.042 Uiso 1 1 calc R . .
C82 C 0.1454(4) -0.5295(2) -0.82133(17) 0.0382(10) Uani 1 1 d . . .
H82A H 0.1789 -0.5597 -0.8034 0.046 Uiso 1 1 calc R . .
C83 C 0.2347(4) -0.50173(19) -0.85292(18) 0.0397(11) Uani 1 1 d . . .
H83B H 0.3194 -0.5046 -0.8408 0.048 Uiso 1 1 calc R . .
H83A H 0.2234 -0.5097 -0.8876 0.048 Uiso 1 1 calc R . .
C84 C 0.1724(4) -0.45166(19) -0.83807(17) 0.0370(10) Uani 1 1 d . . .
H84A H 0.2235 -0.4207 -0.8343 0.044 Uiso 1 1 calc R . .
C85 C 0.0609(4) -0.44743(18) -0.87091(15) 0.0305(9) Uani 1 1 d . . .
C86 C 0.0240(4) -0.40278(18) -0.89261(15) 0.0308(9) Uani 1 1 d . . .
H86A H 0.0707 -0.3732 -0.8864 0.037 Uiso 1 1 calc R . .
C87 C 0.1421(5) -0.4792(2) -0.79083(17) 0.0423(11) Uani 1 1 d . . .
C88 C 0.2472(6) -0.4782(2) -0.7523(2) 0.0564(15) Uani 1 1 d . . .
H88A H 0.3205 -0.4881 -0.7668 0.068 Uiso 1 1 calc R . .
H88B H 0.2317 -0.5021 -0.7267 0.068 Uiso 1 1 calc R . .
H88C H 0.2564 -0.4440 -0.7391 0.068 Uiso 1 1 calc R . .
C89 C 0.0273(5) -0.4642(2) -0.76894(18) 0.0449(12) Uani 1 1 d . . .
H89A H 0.0139 -0.4870 -0.7422 0.054 Uiso 1 1 calc R . .
H89B H -0.0397 -0.4668 -0.7933 0.054 Uiso 1 1 calc R . .
H89C H 0.0340 -0.4292 -0.7572 0.054 Uiso 1 1 calc R . .
C90 C 0.0191(5) -0.5887(2) -0.87793(19) 0.0431(11) Uani 1 1 d . . .
H90A H 0.0199 -0.6167 -0.8543 0.052 Uiso 1 1 calc R . .
H90B H -0.0588 -0.5899 -0.8969 0.052 Uiso 1 1 calc R . .
C91 C 0.1163(5) -0.5989(2) -0.91163(18) 0.0448(12) Uani 1 1 d . . .
H91A H 0.1959 -0.5966 -0.8941 0.054 Uiso 1 1 calc R . .
H91B H 0.1070 -0.6333 -0.9256 0.054 Uiso 1 1 calc R . .
C92 C 0.1999(6) -0.5649(2) -0.9799(2) 0.0516(13) Uani 1 1 d . . .
H92A H 0.1974 -0.5978 -0.9970 0.062 Uiso 1 1 calc R . .
H92B H 0.2783 -0.5615 -0.9616 0.062 Uiso 1 1 calc R . .
C93 C 0.1792(6) -0.5216(2) -1.0148(2) 0.0590(15) Uani 1 1 d . . .
H93A H 0.2327 -0.5260 -1.0410 0.071 Uiso 1 1 calc R . .
H93B H 0.0961 -0.5234 -1.0291 0.071 Uiso 1 1 calc R . .
C94 C 0.3217(5) -0.4606(2) -0.9901(3) 0.0605(16) Uani 1 1 d . . .
H94A H 0.3579 -0.4670 -1.0207 0.073 Uiso 1 1 calc R . .
H94B H 0.3639 -0.4815 -0.9647 0.073 Uiso 1 1 calc R . .
C95 C 0.3311(4) -0.4052(2) -0.9771(2) 0.0465(12) Uani 1 1 d . . .
C96 C 0.3516(5) -0.3917(2) -0.9288(2) 0.0481(12) Uani 1 1 d . . .
H96A H 0.3596 -0.4174 -0.9050 0.058 Uiso 1 1 calc R . .
C97 C 0.3604(4) -0.3408(2) -0.91536(18) 0.0448(12) Uani 1 1 d . . .
C98 C 0.3525(5) -0.3040(2) -0.95036(19) 0.0455(12) Uani 1 1 d . . .
H98A H 0.3623 -0.2694 -0.9414 0.055 Uiso 1 1 calc R . .
C99 C 0.3301(4) -0.3165(2) -0.9992(2) 0.0479(13) Uani 1 1 d . . .
C100 C 0.3212(5) -0.3674(2) -1.0107(2) 0.0484(13) Uani 1 1 d . . .
H100 H 0.3074 -0.3766 -1.0435 0.058 Uiso 1 1 calc R . .
C101 C -0.3077(4) -0.3697(2) -0.86612(18) 0.0399(11) Uani 1 1 d . . .
H101 H -0.3470 -0.3927 -0.8881 0.048 Uiso 1 1 calc R . .
C102 C -0.3344(5) -0.3709(2) -0.8193(2) 0.0495(13) Uani 1 1 d . . .
H102 H -0.3901 -0.3950 -0.8092 0.059 Uiso 1 1 calc R . .
C103 C -0.2815(5) -0.3375(2) -0.78688(19) 0.0519(13) Uani 1 1 d . . .
H103 H -0.3013 -0.3375 -0.7545 0.062 Uiso 1 1 calc R . .
C104 C -0.1996(5) -0.3040(2) -0.80206(18) 0.0488(13) Uani 1 1 d . . .
H104 H -0.1609 -0.2808 -0.7801 0.059 Uiso 1 1 calc R . .
C105 C -0.1729(4) -0.3041(2) -0.85022(16) 0.0371(10) Uani 1 1 d . . .
C106 C -0.0823(4) -0.27186(19) -0.87031(16) 0.0368(10) Uani 1 1 d . . .
C107 C -0.0351(5) -0.22901(19) -0.84780(18) 0.0411(11) Uani 1 1 d . . .
H107 H -0.0609 -0.2188 -0.8177 0.049 Uiso 1 1 calc R . .
C108 C 0.0509(5) -0.20059(19) -0.86960(17) 0.0398(11) Uani 1 1 d . . .
C109 C 0.1033(5) -0.1518(2) -0.84899(19) 0.0484(13) Uani 1 1 d . . .
H109 H 0.0401 -0.1254 -0.8553 0.058 Uiso 1 1 calc R . .
C110 C 0.2054(6) -0.1362(2) -0.8784(2) 0.0592(16) Uani 1 1 d . . .
H110 H 0.2513 -0.1059 -0.8657 0.071 Uiso 1 1 calc R . .
C111 C 0.2840(5) -0.1826(2) -0.8901(2) 0.0513(13) Uani 1 1 d . . .
H111 H 0.2867 -0.2098 -0.8657 0.062 Uiso 1 1 calc R . .
H311 H 0.3647 -0.1737 -0.8992 0.062 Uiso 1 1 calc R . .
C112 C 0.1901(5) -0.19124(19) -0.93357(18) 0.0404(11) Uani 1 1 d . . .
H112 H 0.2199 -0.2057 -0.9635 0.048 Uiso 1 1 calc R . .
C113 C 0.0889(4) -0.21884(18) -0.91235(16) 0.0355(10) Uani 1 1 d . . .
C114 C 0.0350(4) -0.26092(18) -0.93386(16) 0.0342(10) Uani 1 1 d . . .
H114 H 0.0596 -0.2718 -0.9639 0.041 Uiso 1 1 calc R . .
C115 C 0.1659(7) -0.1336(2) -0.9330(2) 0.0601(16) Uani 1 1 d . . .
C116 C 0.2575(10) -0.1038(3) -0.9605(3) 0.098(3) Uani 1 1 d . . .
H116 H 0.3373 -0.1179 -0.9528 0.117 Uiso 1 1 calc R . .
H316 H 0.2566 -0.0680 -0.9509 0.117 Uiso 1 1 calc R . .
H416 H 0.2367 -0.1066 -0.9950 0.117 Uiso 1 1 calc R . .
C117 C 0.0468(9) -0.1143(3) -0.9483(3) 0.085(3) Uani 1 1 d . . .
H117 H 0.0332 -0.1171 -0.9832 0.101 Uiso 1 1 calc R . .
H317 H 0.0409 -0.0787 -0.9388 0.101 Uiso 1 1 calc R . .
H417 H -0.0134 -0.1343 -0.9330 0.101 Uiso 1 1 calc R . .
C118 C 0.1355(6) -0.1509(2) -0.79472(19) 0.0518(13) Uani 1 1 d . . .
H118 H 0.1579 -0.1157 -0.7855 0.062 Uiso 1 1 calc R . .
H318 H 0.0629 -0.1595 -0.7785 0.062 Uiso 1 1 calc R . .
C119 C 0.2336(5) -0.1854(2) -0.77581(19) 0.0515(14) Uani 1 1 d . . .
H119 H 0.3092 -0.1760 -0.7895 0.062 Uiso 1 1 calc R . .
H319 H 0.2451 -0.1826 -0.7405 0.062 Uiso 1 1 calc R . .
C120 C 0.2910(5) -0.2710(2) -0.77458(17) 0.0478(13) Uani 1 1 d . . .
H120 H 0.2992 -0.2735 -0.7392 0.057 Uiso 1 1 calc R . .
H320 H 0.3684 -0.2600 -0.7857 0.057 Uiso 1 1 calc R . .
C121 C 0.2552(5) -0.3217(2) -0.79634(18) 0.0497(13) Uani 1 1 d . . .
H121 H 0.3099 -0.3480 -0.7822 0.060 Uiso 1 1 calc R . .
H321 H 0.1739 -0.3300 -0.7876 0.060 Uiso 1 1 calc R . .
C122 C 0.3733(5) -0.3271(3) -0.8632(2) 0.0542(14) Uani 1 1 d . . .
H122 H 0.4198 -0.3535 -0.8448 0.065 Uiso 1 1 calc R . .
H322 H 0.4154 -0.2943 -0.8586 0.065 Uiso 1 1 calc R . .
C123 C -0.3271(5) -0.2481(2) -0.94821(19) 0.0436(11) Uani 1 1 d . . .
H123 H -0.3399 -0.2554 -0.9158 0.052 Uiso 1 1 calc R . .
C124 C -0.3835(5) -0.2072(2) -0.9697(2) 0.0490(13) Uani 1 1 d . . .
H124 H -0.4351 -0.1871 -0.9522 0.059 Uiso 1 1 calc R . .
C125 C -0.3661(5) -0.1948(2) -1.0169(2) 0.0472(12) Uani 1 1 d . . .
H125 H -0.4046 -0.1663 -1.0319 0.057 Uiso 1 1 calc R . .
C126 C -0.2910(5) -0.2254(2) -1.04163(19) 0.0424(11) Uani 1 1 d . . .
H126 H -0.2780 -0.2184 -1.0742 0.051 Uiso 1 1 calc R . .
C127 C -0.2347(4) -0.26668(18) -1.01768(16) 0.0339(10) Uani 1 1 d . . .
C128 C -0.1550(4) -0.30196(18) -1.04037(16) 0.0321(9) Uani 1 1 d . . .
C129 C -0.1459(4) -0.3053(2) -1.08872(16) 0.0372(10) Uani 1 1 d . . .
H129 H -0.1886 -0.2822 -1.1097 0.045 Uiso 1 1 calc R . .
C130 C -0.0740(4) -0.3427(2) -1.10748(16) 0.0373(10) Uani 1 1 d . . .
C131 C -0.0700(5) -0.3534(2) -1.16044(18) 0.0458(12) Uani 1 1 d . . .
H131 H -0.1498 -0.3679 -1.1711 0.055 Uiso 1 1 calc R . .
C132 C 0.0197(5) -0.3959(2) -1.16686(18) 0.0517(14) Uani 1 1 d . . .
H132 H 0.0330 -0.4039 -1.2010 0.062 Uiso 1 1 calc R . .
C133 C 0.1369(5) -0.3861(2) -1.13367(18) 0.0504(14) Uani 1 1 d . . .
H133 H 0.2079 -0.4044 -1.1435 0.061 Uiso 1 1 calc R . .
H333 H 0.1544 -0.3499 -1.1270 0.061 Uiso 1 1 calc R . .
C134 C 0.0704(4) -0.4133(2) -1.09453(17) 0.0393(11) Uani 1 1 d . . .
H134 H 0.1204 -0.4341 -1.0708 0.047 Uiso 1 1 calc R . .
C135 C -0.0087(4) -0.37360(19) -1.07419(16) 0.0339(10) Uani 1 1 d . . .
C136 C -0.0214(4) -0.36854(17) -1.02592(16) 0.0315(9) Uani 1 1 d . . .
H136 H 0.0240 -0.3898 -1.0041 0.038 Uiso 1 1 calc R . .
C137 C -0.0041(5) -0.4433(2) -1.13496(19) 0.0502(13) Uani 1 1 d . . .
C138 C -0.1316(6) -0.4582(3) -1.1256(2) 0.0588(15) Uani 1 1 d . . .
H138 H -0.1687 -0.4759 -1.1537 0.071 Uiso 1 1 calc R . .
H338 H -0.1776 -0.4276 -1.1195 0.071 Uiso 1 1 calc R . .
H438 H -0.1301 -0.4806 -1.0976 0.071 Uiso 1 1 calc R . .
C139 C 0.0613(7) -0.4889(3) -1.1515(2) 0.0663(17) Uani 1 1 d . . .
H139 H 0.1441 -0.4797 -1.1559 0.080 Uiso 1 1 calc R . .
H339 H 0.0227 -0.5010 -1.1819 0.080 Uiso 1 1 calc R . .
H439 H 0.0597 -0.5158 -1.1274 0.080 Uiso 1 1 calc R . .
C140 C -0.0556(6) -0.3066(3) -1.19176(18) 0.0556(15) Uani 1 1 d . . .
H140 H -0.0632 -0.3176 -1.2257 0.067 Uiso 1 1 calc R . .
H340 H -0.1230 -0.2834 -1.1871 0.067 Uiso 1 1 calc R . .
C141 C 0.0595(6) -0.2763(3) -1.18358(18) 0.0562(14) Uani 1 1 d . . .
H141 H 0.1289 -0.2982 -1.1887 0.067 Uiso 1 1 calc R . .
H341 H 0.0593 -0.2476 -1.2064 0.067 Uiso 1 1 calc R . .
C142 C 0.1733(6) -0.2292(3) -1.1233(2) 0.0626(16) Uani 1 1 d . . .
H142 H 0.1728 -0.1979 -1.1428 0.075 Uiso 1 1 calc R . .
H342 H 0.2441 -0.2495 -1.1302 0.075 Uiso 1 1 calc R . .
C143 C 0.1792(6) -0.2158(3) -1.0712(2) 0.0620(16) Uani 1 1 d . . .
H143 H 0.2448 -0.1913 -1.0641 0.074 Uiso 1 1 calc R . .
H343 H 0.1038 -0.1990 -1.0641 0.074 Uiso 1 1 calc R . .
C144 C 0.3167(5) -0.2757(3) -1.0368(2) 0.0581(15) Uani 1 1 d . . .
H144 H 0.3710 -0.2471 -1.0278 0.070 Uiso 1 1 calc R . .
H344 H 0.3374 -0.2892 -1.0681 0.070 Uiso 1 1 calc R . .
C145 C -0.2490(8) -0.4808(3) -0.2962(3) 0.079(2) Uani 1 1 d . . .
H145 H -0.3241 -0.4983 -0.3071 0.095 Uiso 1 1 calc R . .
H345 H -0.2207 -0.4621 -0.3239 0.095 Uiso 1 1 calc R . .
C146 C -0.4867(7) -0.1113(4) -0.6508(4) 0.097(3) Uani 1 1 d . . .
H146 H -0.4905 -0.1472 -0.6406 0.117 Uiso 0.50 1 calc PR A 1
H346 H -0.5082 -0.0905 -0.6232 0.117 Uiso 0.50 1 calc PR A 1
H446 H -0.5165 -0.0915 -0.6241 0.117 Uiso 0.50 1 d PR A 2
H546 H -0.5018 -0.1479 -0.6460 0.117 Uiso 0.50 1 d PR A 2
C147 C -0.3460(9) -0.1501(5) -0.7855(4) 0.115(4) Uani 1 1 d . . .
H147 H -0.4095 -0.1254 -0.7797 0.138 Uiso 1 1 calc R . .
H347 H -0.3325 -0.1712 -0.7563 0.138 Uiso 1 1 calc R . .
C148 C -0.4961(9) -0.4840(4) -1.1690(4) 0.106(3) Uani 1 1 d . . .
H148 H -0.4482 -0.4536 -1.1597 0.127 Uiso 0.50 1 calc PR B 1
H348 H -0.5303 -0.4803 -1.2025 0.127 Uiso 0.50 1 calc PR B 1
H448 H -0.4288 -0.4669 -1.1506 0.127 Uiso 0.50 1 d PR B 2
H548 H -0.5307 -0.4594 -1.1928 0.127 Uiso 0.50 1 d PR B 2
C149 C -0.3858(7) -0.1753(3) -1.2018(3) 0.080(2) Uani 1 1 d . . .
H149 H -0.4323 -0.2062 -1.1959 0.096 Uiso 1 1 calc R . .
H349 H -0.4209 -0.1468 -1.1846 0.096 Uiso 1 1 calc R . .
C150 C -0.5114(11) -0.5201(4) -0.6373(4) 0.1160(14) Uani 1 1 d D . .
H150 H -0.5814 -0.4968 -0.6427 0.139 Uiso 1 1 calc R . .
C156 C -0.4803(10) -0.5331(4) -0.5820(4) 0.1160(14) Uani 1 1 d D . .
H156 H -0.5362 -0.5587 -0.5718 0.174 Uiso 1 1 calc R . .
H356 H -0.4867 -0.5023 -0.5628 0.174 Uiso 1 1 calc R . .
H456 H -0.3988 -0.5463 -0.5776 0.174 Uiso 1 1 calc R . .
C157 C -0.5361(10) -0.5724(4) -0.6557(5) 0.1160(14) Uani 1 1 d D . .
H157 H -0.4635 -0.5929 -0.6510 0.174 Uiso 1 1 calc R . .
H357 H -0.5616 -0.5708 -0.6900 0.174 Uiso 1 1 calc R . .
H457 H -0.5993 -0.5877 -0.6383 0.174 Uiso 1 1 calc R . .
C153 C -0.4099(10) -0.4757(4) -0.6995(5) 0.1160(14) Uani 1 1 d D . .
H153 H -0.4665 -0.4956 -0.7215 0.139 Uiso 1 1 calc R . .
C154 C -0.4590(10) -0.4233(4) -0.6921(4) 0.1160(14) Uani 1 1 d D . .
H154 H -0.4797 -0.4074 -0.7233 0.174 Uiso 1 1 calc R . .
H354 H -0.3987 -0.4027 -0.6739 0.174 Uiso 1 1 calc R . .
H454 H -0.5304 -0.4257 -0.6742 0.174 Uiso 1 1 calc R . .
C155 C -0.3003(10) -0.4745(4) -0.7170(4) 0.1160(14) Uani 1 1 d D . .
H155 H -0.2556 -0.4452 -0.7036 0.174 Uiso 1 1 calc R . .
H355 H -0.3092 -0.4718 -0.7520 0.174 Uiso 1 1 calc R . .
H455 H -0.2570 -0.5057 -0.7079 0.174 Uiso 1 1 calc R . .
N1 N -0.2448(3) -0.33249(15) -0.49747(12) 0.0315(8) Uani 1 1 d . . .
N2 N -0.0544(3) -0.33621(15) -0.43977(12) 0.0303(7) Uani 1 1 d . . .
N3 N -0.2803(3) -0.22578(14) -0.47334(13) 0.0299(8) Uani 1 1 d . . .
N4 N -0.0951(3) -0.25881(14) -0.51326(13) 0.0293(8) Uani 1 1 d . . .
N5 N -0.2464(3) -0.30155(14) -0.39749(13) 0.0293(7) Uani 1 1 d . . .
N6 N -0.0916(3) -0.23237(13) -0.40943(13) 0.0284(8) Uani 1 1 d . . .
N7 N -0.2721(3) -0.38734(15) -0.97645(13) 0.0319(8) Uani 1 1 d . . .
N8 N -0.0774(3) -0.39922(15) -0.92276(13) 0.0298(8) Uani 1 1 d . . .
N9 N -0.2269(3) -0.33683(16) -0.88251(13) 0.0347(8) Uani 1 1 d . . .
N10 N -0.0516(3) -0.28733(14) -0.91370(13) 0.0308(8) Uani 1 1 d . . .
N11 N -0.2530(3) -0.27881(16) -0.97172(13) 0.0349(8) Uani 1 1 d . . .
N12 N -0.0967(3) -0.33417(15) -1.00854(13) 0.0318(8) Uani 1 1 d . . .
O1 O 0.1933(4) -0.47227(16) -0.48428(15) 0.0539(9) Uani 1 1 d . . .
O2 O 0.2453(4) -0.36748(15) -0.51210(14) 0.0503(9) Uani 1 1 d . . .
O3 O 0.0194(3) -0.14247(13) -0.61964(11) 0.0400(7) Uani 1 1 d . . .
O4 O 0.1372(3) -0.15648(13) -0.52215(12) 0.0394(7) Uani 1 1 d . . .
O5 O 0.1540(3) -0.18460(13) -0.26830(12) 0.0414(8) Uani 1 1 d . . .
O6 O 0.2564(3) -0.25348(14) -0.33394(12) 0.0446(8) Uani 1 1 d . . .
O7 O 0.1046(3) -0.56173(14) -0.94829(13) 0.0446(8) Uani 1 1 d . . .
O8 O 0.1986(3) -0.47297(15) -0.99459(14) 0.0507(9) Uani 1 1 d . . .
O9 O 0.2011(3) -0.23563(14) -0.78914(12) 0.0453(8) Uani 1 1 d . . .
O10 O 0.2568(3) -0.32357(14) -0.84714(12) 0.0437(8) Uani 1 1 d . . .
O11 O 0.0670(4) -0.25781(17) -1.13528(13) 0.0552(10) Uani 1 1 d . . .
O12 O 0.1979(3) -0.25891(15) -1.04004(13) 0.0501(9) Uani 1 1 d . . .
O13 O -0.3999(4) -0.49824(17) -0.65353(16) 0.0609(10) Uani 1 1 d . . .
F1 F -0.4557(3) -0.48420(17) -0.38929(15) 0.0723(10) Uani 1 1 d . . .
F2 F -0.4253(4) -0.44733(14) -0.45981(15) 0.0694(10) Uani 1 1 d . . .
F3 F -0.2952(4) -0.50969(16) -0.47589(16) 0.0773(11) Uani 1 1 d . . .
F4 F -0.3311(4) -0.5466(2) -0.4056(2) 0.110(2) Uani 1 1 d . . .
F5 F -0.4851(4) -0.52828(17) -0.4579(2) 0.0972(16) Uani 1 1 d . . .
F6 F -0.2718(3) -0.4645(2) -0.40863(15) 0.0876(14) Uani 1 1 d . . .
F7 F -0.4272(4) -0.2446(2) -0.61807(14) 0.0836(12) Uani 1 1 d . . .
F8 F -0.3339(3) -0.30220(16) -0.66045(15) 0.0715(10) Uani 1 1 d . . .
F9 F -0.5340(3) -0.30585(18) -0.6560(2) 0.0916(15) Uani 1 1 d . . .
F10 F -0.4584(4) -0.2846(3) -0.72470(16) 0.121(2) Uani 1 1 d . . .
F11 F -0.5523(3) -0.22602(14) -0.68286(13) 0.0612(9) Uani 1 1 d . . .
F12 F -0.3523(4) -0.2221(2) -0.6870(2) 0.114(2) Uani 1 1 d . . .
F13 F -0.4397(4) -0.3005(2) -1.11352(17) 0.1038(17) Uani 1 1 d . . .
F14 F -0.5042(4) -0.3546(2) -1.21202(16) 0.0994(16) Uani 1 1 d . . .
F15 F -0.5721(4) -0.3572(2) -1.13907(18) 0.0931(15) Uani 1 1 d . . .
F16 F -0.3794(4) -0.37039(17) -1.14778(17) 0.0811(12) Uani 1 1 d . . .
F17 F -0.3682(4) -0.29746(18) -1.18639(17) 0.0864(13) Uani 1 1 d . . .
F18 F -0.5651(4) -0.2834(2) -1.1769(2) 0.1064(17) Uani 1 1 d . . .
P1 P -0.37773(12) -0.49726(6) -0.43310(6) 0.0489(3) Uani 1 1 d . . .
P2 P -0.44267(12) -0.26398(6) -0.67177(5) 0.0495(3) Uani 1 1 d . . .
P3 P -0.47322(13) -0.32707(6) -1.16269(5) 0.0511(4) Uani 1 1 d . . .
Fe1 Fe -0.16776(5) -0.28096(2) -0.45463(2) 0.02683(13) Uani 1 1 d . . .
Fe2 Fe -0.16138(5) -0.33699(2) -0.94548(2) 0.02927(14) Uani 1 1 d . . .
Cl1 Cl -0.1421(2) -0.52565(8) -0.27630(9) 0.0919(6) Uani 1 1 d . . .
Cl2 Cl -0.2762(3) -0.43771(10) -0.25061(8) 0.1228(11) Uani 1 1 d . . .
Cl3 Cl -0.3393(2) -0.09846(9) -0.65891(9) 0.0925(6) Uani 1 1 d . C .
Cl4 Cl -0.5948(5) -0.10320(19) -0.6940(2) 0.0835(15) Uani 0.50 1 d P C 1
Cl4A Cl -0.5544(9) -0.0859(5) -0.7170(3) 0.168(5) Uani 0.50 1 d P C 2
Cl5 Cl -0.2171(3) -0.11731(16) -0.79401(16) 0.1518(14) Uani 1 1 d . . .
Cl6 Cl -0.3965(4) -0.18893(17) -0.83267(12) 0.1493(14) Uani 1 1 d . . .
Cl7 Cl -0.6055(3) -0.49546(17) -1.12973(11) 0.1385(12) Uani 1 1 d . D .
Cl8 Cl -0.4122(11) -0.5403(4) -1.1607(5) 0.190(4) Uani 0.50 1 d P D 1
Cl8A Cl -0.4454(11) -0.5324(4) -1.2049(5) 0.190(4) Uani 0.50 1 d P D 2
Cl9 Cl -0.23567(18) -0.18420(8) -1.17933(8) 0.0825(5) Uani 1 1 d . . .
Cl10 Cl -0.3954(2) -0.1622(2) -1.26311(10) 0.1547(17) Uani 1 1 d . . .
P4 P -0.4221(9) -0.5811(4) -0.8895(4) 0.087(3) Uani 0.50 1 d PD E 1
F19 F -0.4452(11) -0.5225(5) -0.8915(6) 0.1277(18) Uani 0.50 1 d PD E 1
F20 F -0.2943(11) -0.5874(7) -0.9088(6) 0.1277(18) Uani 0.50 1 d PD E 1
F21 F -0.5512(11) -0.5797(6) -0.8747(6) 0.1277(18) Uani 0.50 1 d PD E 1
F22 F -0.4357(11) -0.6416(5) -0.8965(6) 0.1277(18) Uani 0.50 1 d PD E 1
F23 F -0.4769(11) -0.5777(5) -0.9444(5) 0.1277(18) Uani 0.50 1 d PD E 1
F24 F -0.3750(11) -0.5986(6) -0.8388(5) 0.1277(18) Uani 0.50 1 d PD E 1
P4A P -0.4095(9) -0.5756(4) -0.8756(4) 0.122(5) Uani 0.50 1 d PD F 2
F19A F -0.4781(10) -0.5658(5) -0.8305(4) 0.1074(15) Uani 0.50 1 d PD F 2
F20A F -0.3911(10) -0.6326(5) -0.8594(5) 0.1074(15) Uani 0.50 1 d PD F 2
F21A F -0.2918(9) -0.5567(5) -0.8450(4) 0.1074(15) Uani 0.50 1 d PD F 2
F22A F -0.3321(10) -0.5808(6) -0.9208(5) 0.1074(15) Uani 0.50 1 d PD F 2
F23A F -0.5356(10) -0.5927(5) -0.9019(5) 0.1074(15) Uani 0.50 1 d PD F 2
F24A F -0.3956(10) -0.5195(5) -0.8866(5) 0.1074(15) Uani 0.50 1 d PD F 2

loop_
_atom_site_aniso_label
_atom_site_aniso_U_11
_atom_site_aniso_U_22
_atom_site_aniso_U_33
_atom_site_aniso_U_23
_atom_site_aniso_U_13
_atom_site_aniso_U_12
C1 0.036(2) 0.032(2) 0.035(2) -0.0019(19) 0.0005(18) -0.0011(18)
C2 0.044(3) 0.040(3) 0.029(2) -0.006(2) -0.0049(19) -0.007(2)
C3 0.047(3) 0.047(3) 0.043(3) -0.016(2) 0.002(2) -0.011(2)
C4 0.042(3) 0.034(3) 0.040(2) -0.009(2) 0.002(2) 0.000(2)
C5 0.033(2) 0.034(2) 0.028(2) -0.0033(18) 0.0040(17) -0.0035(18)
C6 0.028(2) 0.027(2) 0.031(2) -0.0047(17) 0.0062(16) -0.0022(16)
C7 0.036(2) 0.031(2) 0.042(3) -0.006(2) 0.0046(19) -0.0039(19)
C8 0.040(2) 0.029(2) 0.035(2) 0.0008(19) 0.0008(19) 0.0025(19)
C9 0.051(3) 0.034(3) 0.052(3) 0.002(2) -0.006(2) 0.008(2)
C10 0.078(4) 0.045(3) 0.071(4) -0.004(3) -0.036(3) 0.008(3)
C11 0.037(3) 0.052(3) 0.082(4) -0.021(3) -0.014(3) 0.010(2)
C12 0.046(3) 0.034(3) 0.045(3) -0.009(2) -0.011(2) 0.003(2)
C13 0.032(2) 0.033(2) 0.031(2) -0.0036(18) 0.0028(17) -0.0002(18)
C14 0.034(2) 0.028(2) 0.0279(19) -0.0040(18) 0.0044(16) -0.0043(19)
C15 0.105(5) 0.038(3) 0.050(3) 0.003(3) -0.027(3) -0.001(3)
C16 0.128(7) 0.062(4) 0.053(4) 0.006(3) 0.025(4) -0.010(4)
C17 0.169(9) 0.058(5) 0.075(5) 0.006(4) -0.068(6) -0.004(5)
C18 0.060(3) 0.032(3) 0.072(4) 0.001(3) -0.013(3) 0.009(2)
C19 0.070(4) 0.033(3) 0.062(4) -0.005(3) -0.007(3) 0.008(3)
C20 0.053(3) 0.053(3) 0.057(3) -0.004(3) 0.009(3) 0.001(3)
C21 0.067(4) 0.066(4) 0.045(3) 0.000(3) -0.001(3) 0.000(3)
C22 0.057(3) 0.069(4) 0.064(4) -0.017(3) 0.000(3) 0.024(3)
C23 0.035(2) 0.049(3) 0.049(3) -0.007(2) 0.005(2) 0.007(2)
C24 0.034(2) 0.053(3) 0.042(3) 0.004(2) -0.003(2) -0.002(2)
C25 0.034(2) 0.044(3) 0.047(3) 0.003(2) 0.008(2) -0.004(2)
C26 0.031(2) 0.044(3) 0.051(3) -0.001(2) 0.004(2) 0.000(2)
C27 0.031(2) 0.059(3) 0.042(3) -0.003(2) 0.003(2) -0.003(2)
C28 0.031(2) 0.053(3) 0.049(3) 0.005(2) 0.000(2) 0.002(2)
C29 0.032(2) 0.037(3) 0.038(2) -0.003(2) 0.0077(18) 0.0020(19)
C30 0.035(2) 0.029(2) 0.047(3) -0.006(2) 0.009(2) 0.0044(19)
C31 0.042(3) 0.031(3) 0.057(3) 0.004(2) 0.007(2) 0.006(2)
C32 0.043(3) 0.034(2) 0.038(2) 0.004(2) 0.009(2) 0.003(2)
C33 0.031(2) 0.035(2) 0.026(2) -0.0003(18) 0.0030(17) 0.0009(18)
C34 0.028(2) 0.026(2) 0.036(2) 0.0010(18) 0.0003(17) 0.0011(17)
C35 0.034(2) 0.029(2) 0.029(2) 0.0007(17) 0.0018(17) 0.0029(18)
C36 0.035(2) 0.034(2) 0.030(2) -0.0007(18) 0.0035(18) -0.0049(18)
C37 0.034(2) 0.039(3) 0.028(2) -0.0006(18) 0.0040(17) -0.0047(19)
C38 0.036(2) 0.043(3) 0.029(2) 0.0023(19) 0.0093(18) 0.0029(19)
C39 0.034(2) 0.042(3) 0.039(2) -0.005(2) 0.0082(19) -0.002(2)
C40 0.028(2) 0.035(2) 0.031(2) -0.0042(18) 0.0061(17) 0.0006(17)
C41 0.0260(19) 0.031(2) 0.031(2) -0.0009(18) 0.0032(16) -0.0030(17)
C42 0.0267(19) 0.027(2) 0.033(2) -0.0018(19) 0.0009(16) -0.0033(18)
C43 0.041(2) 0.038(3) 0.035(2) -0.007(2) 0.0086(19) -0.005(2)
C44 0.057(3) 0.043(3) 0.037(3) -0.005(2) 0.011(2) 0.005(2)
C45 0.048(3) 0.035(3) 0.044(3) -0.004(2) -0.003(2) -0.008(2)
C46 0.040(3) 0.056(3) 0.029(2) 0.001(2) 0.0023(19) 0.001(2)
C47 0.045(3) 0.044(3) 0.035(2) 0.005(2) 0.006(2) -0.003(2)
C48 0.050(3) 0.035(3) 0.043(3) 0.003(2) 0.002(2) -0.009(2)
C49 0.051(3) 0.033(3) 0.042(3) -0.004(2) 0.002(2) 0.002(2)
C50 0.036(3) 0.056(3) 0.064(3) 0.014(3) 0.001(2) -0.006(2)
C51 0.038(2) 0.029(2) 0.038(2) -0.0039(19) 0.0058(18) -0.0079(19)
C52 0.041(3) 0.038(3) 0.047(3) 0.003(2) 0.011(2) -0.015(2)
C53 0.049(3) 0.047(3) 0.036(2) 0.004(2) 0.016(2) -0.006(2)
C54 0.048(3) 0.034(2) 0.032(2) 0.002(2) 0.0069(19) -0.007(2)
C55 0.034(2) 0.027(2) 0.034(2) 0.0021(18) 0.0050(17) -0.0015(18)
C56 0.034(2) 0.028(2) 0.029(2) 0.0004(17) 0.0042(17) -0.0019(17)
C57 0.041(2) 0.034(2) 0.027(2) -0.0050(18) 0.0092(18) -0.0023(19)
C58 0.038(2) 0.024(2) 0.029(2) -0.0032(17) 0.0029(17) 0.0011(18)
C59 0.048(3) 0.028(2) 0.035(2) -0.0078(19) 0.011(2) -0.0050(19)
C60 0.052(3) 0.026(2) 0.040(3) -0.008(2) 0.006(2) -0.007(2)
C61 0.040(2) 0.037(3) 0.036(2) -0.003(2) 0.0032(19) -0.009(2)
C62 0.043(2) 0.026(2) 0.035(2) -0.0023(18) 0.0019(19) -0.0064(19)
C63 0.034(2) 0.025(2) 0.029(2) 0.0003(17) -0.0005(17) -0.0016(17)
C64 0.029(2) 0.027(2) 0.028(2) -0.0003(17) 0.0037(16) 0.0011(17)
C65 0.055(3) 0.023(2) 0.043(3) -0.0029(19) 0.005(2) -0.003(2)
C66 0.082(4) 0.030(3) 0.056(3) 0.008(2) 0.008(3) -0.011(3)
C67 0.054(3) 0.040(3) 0.061(3) 0.001(3) -0.001(3) 0.009(2)
C68 0.060(3) 0.037(3) 0.031(2) -0.010(2) 0.008(2) -0.004(2)
C69 0.066(3) 0.036(3) 0.034(2) -0.009(2) 0.001(2) -0.007(2)
C70 0.058(3) 0.060(3) 0.026(2) 0.002(2) -0.002(2) 0.002(3)
C71 0.066(4) 0.052(3) 0.046(3) 0.005(3) 0.013(3) 0.009(3)
C72 0.049(3) 0.079(4) 0.044(3) 0.004(3) 0.007(2) -0.006(3)
C73 0.035(2) 0.044(3) 0.037(2) 0.011(2) 0.0006(19) 0.002(2)
C74 0.032(2) 0.051(3) 0.039(3) 0.005(2) -0.0020(19) 0.001(2)
C75 0.039(3) 0.049(3) 0.054(3) -0.004(2) -0.003(2) 0.000(2)
C76 0.041(3) 0.036(3) 0.039(3) -0.001(2) -0.001(2) 0.002(2)
C77 0.034(2) 0.037(3) 0.032(2) 0.0034(19) 0.0050(18) 0.0052(19)
C78 0.031(2) 0.033(2) 0.031(2) -0.0015(18) 0.0047(17) 0.0000(18)
C79 0.031(2) 0.030(2) 0.032(2) 0.0030(18) 0.0035(17) 0.0008(17)
C80 0.039(2) 0.034(2) 0.029(2) 0.0024(18) 0.0017(18) 0.0000(19)
C81 0.037(2) 0.034(3) 0.035(2) 0.0063(19) 0.0024(19) 0.0032(19)
C82 0.037(2) 0.041(3) 0.036(2) 0.001(2) 0.0036(19) 0.005(2)
C83 0.038(2) 0.037(3) 0.044(3) 0.004(2) 0.000(2) 0.004(2)
C84 0.033(2) 0.037(3) 0.040(2) 0.005(2) -0.0033(19) 0.0013(19)
C85 0.031(2) 0.033(2) 0.028(2) 0.0044(18) 0.0044(17) 0.0004(18)
C86 0.029(2) 0.037(2) 0.026(2) 0.0045(18) -0.0023(16) -0.0020(18)
C87 0.051(3) 0.043(3) 0.032(2) 0.005(2) -0.004(2) 0.007(2)
C88 0.069(4) 0.054(3) 0.042(3) 0.005(3) -0.018(3) 0.008(3)
C89 0.059(3) 0.040(3) 0.037(3) 0.000(2) 0.007(2) 0.000(2)
C90 0.046(3) 0.035(3) 0.049(3) 0.008(2) 0.006(2) 0.004(2)
C91 0.055(3) 0.039(3) 0.040(3) 0.007(2) 0.007(2) 0.007(2)
C92 0.064(3) 0.050(3) 0.042(3) 0.001(2) 0.016(2) 0.006(3)
C93 0.075(4) 0.056(4) 0.046(3) 0.004(3) -0.001(3) -0.016(3)
C94 0.052(3) 0.054(4) 0.078(4) -0.009(3) 0.017(3) -0.010(3)
C95 0.030(2) 0.058(3) 0.052(3) -0.003(3) 0.010(2) -0.002(2)
C96 0.041(3) 0.051(3) 0.053(3) 0.005(3) 0.011(2) 0.005(2)
C97 0.030(2) 0.059(3) 0.046(3) 0.000(3) 0.0074(19) 0.004(2)
C98 0.040(3) 0.050(3) 0.048(3) 0.004(2) 0.011(2) 0.004(2)
C99 0.034(2) 0.063(4) 0.048(3) 0.006(3) 0.011(2) 0.003(2)
C100 0.037(3) 0.063(4) 0.046(3) -0.003(3) 0.009(2) 0.003(2)
C101 0.033(2) 0.044(3) 0.043(3) 0.008(2) 0.006(2) 0.003(2)
C102 0.039(3) 0.064(4) 0.047(3) 0.010(3) 0.016(2) 0.000(2)
C103 0.056(3) 0.060(3) 0.043(3) 0.009(3) 0.022(2) 0.005(3)
C104 0.054(3) 0.060(3) 0.034(2) -0.005(2) 0.010(2) 0.003(3)
C105 0.038(2) 0.041(3) 0.033(2) 0.005(2) 0.0071(19) 0.002(2)
C106 0.041(2) 0.037(3) 0.034(2) 0.0042(19) 0.0068(18) 0.0062(19)
C107 0.051(3) 0.038(3) 0.035(2) -0.003(2) 0.006(2) 0.000(2)
C108 0.047(3) 0.034(3) 0.037(2) -0.001(2) -0.003(2) 0.003(2)
C109 0.069(4) 0.038(3) 0.039(3) -0.004(2) 0.008(2) 0.000(2)
C110 0.084(4) 0.042(3) 0.052(3) -0.003(3) 0.012(3) -0.022(3)
C111 0.054(3) 0.056(3) 0.045(3) -0.007(2) 0.011(2) -0.018(3)
C112 0.049(3) 0.035(3) 0.038(2) 0.000(2) 0.007(2) -0.004(2)
C113 0.043(2) 0.029(2) 0.034(2) 0.0062(19) -0.0015(19) -0.0021(19)
C114 0.039(2) 0.034(2) 0.029(2) 0.0025(18) 0.0018(18) 0.0068(19)
C115 0.102(5) 0.032(3) 0.048(3) 0.003(2) 0.015(3) -0.006(3)
C116 0.189(10) 0.044(4) 0.065(4) 0.009(3) 0.039(5) -0.042(5)
C117 0.147(8) 0.052(4) 0.053(4) 0.013(3) 0.005(4) 0.029(4)
C118 0.067(4) 0.051(3) 0.039(3) -0.009(2) 0.011(2) -0.011(3)
C119 0.052(3) 0.065(4) 0.037(3) -0.010(3) -0.001(2) -0.018(3)
C120 0.041(3) 0.070(4) 0.032(2) -0.001(2) -0.0012(19) -0.004(2)
C121 0.052(3) 0.057(3) 0.039(3) 0.007(2) 0.000(2) 0.000(2)
C122 0.041(3) 0.075(4) 0.047(3) 0.000(3) 0.004(2) -0.004(3)
C123 0.049(3) 0.043(3) 0.040(3) -0.002(2) 0.009(2) 0.006(2)
C124 0.053(3) 0.038(3) 0.056(3) 0.004(2) 0.009(2) 0.016(2)
C125 0.048(3) 0.037(3) 0.056(3) 0.005(2) 0.005(2) 0.010(2)
C126 0.048(3) 0.038(3) 0.042(3) 0.008(2) 0.004(2) 0.005(2)
C127 0.032(2) 0.036(3) 0.034(2) 0.0047(18) 0.0014(18) 0.0034(18)
C128 0.031(2) 0.032(2) 0.033(2) 0.0019(18) 0.0034(17) 0.0044(18)
C129 0.036(2) 0.043(3) 0.033(2) 0.008(2) 0.0028(18) 0.004(2)
C130 0.038(2) 0.043(3) 0.031(2) 0.003(2) 0.0028(18) 0.005(2)
C131 0.051(3) 0.054(3) 0.032(2) 0.006(2) 0.005(2) 0.010(2)
C132 0.056(3) 0.069(4) 0.031(3) 0.001(2) 0.008(2) 0.011(3)
C133 0.051(3) 0.064(4) 0.039(3) 0.011(3) 0.019(2) 0.017(3)
C134 0.039(2) 0.047(3) 0.032(2) 0.004(2) 0.0077(19) 0.005(2)
C135 0.033(2) 0.041(3) 0.028(2) 0.0011(19) 0.0027(17) 0.0024(19)
C136 0.030(2) 0.031(2) 0.033(2) 0.0020(18) 0.0028(17) 0.0012(18)
C137 0.062(3) 0.053(3) 0.035(3) -0.003(2) 0.001(2) 0.015(3)
C138 0.068(4) 0.059(4) 0.049(3) -0.004(3) -0.003(3) -0.010(3)
C139 0.087(5) 0.067(4) 0.044(3) -0.008(3) 0.002(3) 0.015(4)
C140 0.069(4) 0.071(4) 0.027(2) 0.011(2) 0.009(2) 0.023(3)
C141 0.068(4) 0.066(4) 0.036(3) 0.014(3) 0.014(2) 0.010(3)
C142 0.081(4) 0.061(4) 0.046(3) 0.017(3) 0.011(3) -0.003(3)
C143 0.071(4) 0.055(4) 0.061(4) 0.008(3) 0.012(3) 0.005(3)
C144 0.046(3) 0.074(4) 0.055(3) 0.013(3) 0.014(2) 0.004(3)
C145 0.101(6) 0.064(4) 0.068(4) 0.000(4) -0.019(4) -0.013(4)
C146 0.077(5) 0.084(6) 0.127(7) -0.054(5) -0.015(5) 0.019(4)
C147 0.092(7) 0.141(10) 0.113(7) 0.007(7) 0.020(6) 0.033(7)
C148 0.093(6) 0.110(8) 0.120(8) 0.005(6) 0.029(6) 0.008(6)
C149 0.072(5) 0.074(5) 0.096(6) -0.018(4) 0.027(4) 0.002(4)
C150 0.115(3) 0.093(3) 0.139(4) 0.005(3) 0.004(3) 0.006(3)
C156 0.115(3) 0.093(3) 0.139(4) 0.005(3) 0.004(3) 0.006(3)
C157 0.115(3) 0.093(3) 0.139(4) 0.005(3) 0.004(3) 0.006(3)
C153 0.115(3) 0.093(3) 0.139(4) 0.005(3) 0.004(3) 0.006(3)
C154 0.115(3) 0.093(3) 0.139(4) 0.005(3) 0.004(3) 0.006(3)
C155 0.115(3) 0.093(3) 0.139(4) 0.005(3) 0.004(3) 0.006(3)
N1 0.0345(18) 0.034(2) 0.0263(17) 0.0013(16) 0.0042(14) -0.0005(16)
N2 0.0311(17) 0.0312(19) 0.0295(17) -0.0058(16) 0.0082(14) -0.0032(16)
N3 0.0309(18) 0.0284(19) 0.0306(18) -0.0040(15) 0.0042(15) -0.0014(15)
N4 0.0306(18) 0.0234(18) 0.0340(19) -0.0019(15) 0.0031(15) -0.0013(14)
N5 0.0307(18) 0.0225(17) 0.0349(19) -0.0015(15) 0.0037(15) -0.0021(14)
N6 0.0328(18) 0.0247(19) 0.0281(18) 0.0021(14) 0.0053(14) -0.0009(14)
N7 0.0271(18) 0.038(2) 0.0314(19) 0.0053(16) 0.0031(15) 0.0026(15)
N8 0.0281(18) 0.035(2) 0.0264(17) 0.0031(15) 0.0029(14) -0.0003(15)
N9 0.0327(18) 0.035(2) 0.0363(19) 0.0058(18) 0.0041(15) 0.0086(17)
N10 0.0313(18) 0.030(2) 0.0315(18) 0.0047(15) 0.0033(14) 0.0051(15)
N11 0.0337(19) 0.034(2) 0.0369(19) -0.0051(18) 0.0037(15) 0.0011(17)
N12 0.0296(17) 0.0308(19) 0.0344(18) 0.0014(17) -0.0010(14) -0.0013(16)
O1 0.054(2) 0.048(2) 0.060(2) -0.0073(18) 0.0063(18) 0.0017(17)
O2 0.059(2) 0.041(2) 0.050(2) -0.0079(17) -0.0019(17) 0.0051(17)
O3 0.0474(19) 0.0382(19) 0.0352(17) 0.0005(14) 0.0086(14) -0.0103(15)
O4 0.0374(17) 0.0391(19) 0.0409(18) 0.0071(14) -0.0021(14) -0.0052(14)
O5 0.049(2) 0.0357(18) 0.0387(17) -0.0030(14) -0.0027(15) -0.0047(15)
O6 0.056(2) 0.043(2) 0.0363(17) 0.0003(15) 0.0134(15) -0.0004(16)
O7 0.052(2) 0.041(2) 0.0412(19) 0.0069(15) 0.0073(15) 0.0057(16)
O8 0.048(2) 0.051(2) 0.053(2) 0.0085(18) 0.0013(17) -0.0059(17)
O9 0.049(2) 0.050(2) 0.0365(18) 0.0006(15) -0.0035(15) -0.0048(16)
O10 0.0375(17) 0.055(2) 0.0382(17) -0.0044(15) 0.0032(14) 0.0008(15)
O11 0.065(2) 0.064(3) 0.0380(19) 0.0092(18) 0.0145(17) 0.002(2)
O12 0.055(2) 0.049(2) 0.047(2) 0.0097(17) 0.0093(16) 0.0069(17)
O13 0.059(2) 0.054(2) 0.069(3) -0.001(2) -0.004(2) 0.0021(19)
F1 0.056(2) 0.086(3) 0.078(3) 0.009(2) 0.0234(18) 0.0059(19)
F2 0.078(2) 0.0445(19) 0.085(3) 0.0091(18) 0.006(2) 0.0132(17)
F3 0.085(3) 0.061(2) 0.089(3) -0.002(2) 0.026(2) 0.014(2)
F4 0.080(3) 0.105(4) 0.150(4) 0.078(3) 0.047(3) 0.050(3)
F5 0.068(3) 0.065(3) 0.155(5) -0.034(3) -0.009(3) -0.017(2)
F6 0.048(2) 0.140(4) 0.074(3) -0.005(3) -0.0026(18) -0.025(2)
F7 0.082(3) 0.107(3) 0.058(2) -0.013(2) -0.017(2) 0.013(2)
F8 0.0366(16) 0.084(3) 0.093(3) 0.018(2) -0.0021(17) 0.0117(17)
F9 0.0373(18) 0.074(3) 0.162(5) 0.022(3) 0.003(2) -0.0051(18)
F10 0.094(3) 0.190(6) 0.072(3) -0.056(3) -0.025(2) 0.073(4)
F11 0.0505(18) 0.060(2) 0.070(2) -0.0047(17) -0.0143(16) 0.0095(16)
F12 0.051(2) 0.128(4) 0.160(5) 0.087(4) -0.009(3) -0.020(2)
F13 0.082(3) 0.145(5) 0.082(3) -0.050(3) -0.008(2) 0.013(3)
F14 0.086(3) 0.144(5) 0.067(3) -0.033(3) -0.003(2) -0.016(3)
F15 0.059(2) 0.123(4) 0.100(3) 0.019(3) 0.025(2) -0.014(2)
F16 0.064(2) 0.079(3) 0.101(3) 0.015(2) 0.011(2) 0.013(2)
F17 0.071(2) 0.087(3) 0.103(3) 0.023(3) 0.018(2) -0.013(2)
F18 0.086(3) 0.113(4) 0.119(4) 0.032(3) 0.000(3) 0.048(3)
P1 0.0389(7) 0.0425(8) 0.0650(9) 0.0065(7) 0.0023(6) 0.0021(6)
P2 0.0350(6) 0.0611(9) 0.0514(8) 0.0016(7) -0.0035(6) 0.0002(6)
P3 0.0443(7) 0.0656(10) 0.0432(7) 0.0016(7) 0.0014(6) -0.0017(7)
Fe1 0.0286(3) 0.0263(3) 0.0259(3) -0.0022(2) 0.0047(2) -0.0020(2)
Fe2 0.0294(3) 0.0314(3) 0.0273(3) 0.0034(3) 0.0039(2) 0.0028(3)
Cl1 0.0883(13) 0.0596(11) 0.1257(18) 0.0055(11) -0.0058(12) 0.0029(9)
Cl2 0.220(3) 0.0773(15) 0.0698(12) -0.0035(11) 0.0017(16) 0.0475(18)
Cl3 0.0963(14) 0.0740(13) 0.1040(15) -0.0076(11) -0.0136(12) -0.0054(11)
Cl4 0.085(3) 0.064(2) 0.094(3) -0.023(2) -0.041(3) 0.017(2)
Cl4A 0.143(7) 0.211(11) 0.143(7) -0.047(7) -0.027(5) 0.094(7)
Cl5 0.113(2) 0.160(3) 0.184(3) 0.059(3) 0.019(2) 0.029(2)
Cl6 0.180(3) 0.169(3) 0.0974(19) -0.029(2) -0.002(2) 0.045(3)
Cl7 0.1076(19) 0.196(4) 0.110(2) -0.020(2) -0.0019(16) -0.044(2)
Cl8 0.201(7) 0.123(4) 0.261(10) -0.053(8) 0.117(9) -0.025(4)
Cl8A 0.201(7) 0.123(4) 0.261(10) -0.053(8) 0.117(9) -0.025(4)
Cl9 0.0779(11) 0.0659(11) 0.1035(14) -0.0127(10) 0.0062(10) -0.0192(9)
Cl10 0.0800(15) 0.291(5) 0.0917(17) -0.043(2) 0.0003(13) 0.034(2)
P4 0.062(5) 0.088(4) 0.115(5) 0.043(4) 0.028(3) 0.024(3)
F19 0.099(4) 0.126(4) 0.157(5) 0.018(4) -0.001(3) -0.002(3)
F20 0.099(4) 0.126(4) 0.157(5) 0.018(4) -0.001(3) -0.002(3)
F21 0.099(4) 0.126(4) 0.157(5) 0.018(4) -0.001(3) -0.002(3)
F22 0.099(4) 0.126(4) 0.157(5) 0.018(4) -0.001(3) -0.002(3)
F23 0.099(4) 0.126(4) 0.157(5) 0.018(4) -0.001(3) -0.002(3)
F24 0.099(4) 0.126(4) 0.157(5) 0.018(4) -0.001(3) -0.002(3)
P4A 0.044(3) 0.151(9) 0.172(10) 0.122(7) 0.019(4) 0.001(4)
F19A 0.089(3) 0.116(4) 0.118(4) 0.023(3) 0.016(3) -0.003(3)
F20A 0.089(3) 0.116(4) 0.118(4) 0.023(3) 0.016(3) -0.003(3)
F21A 0.089(3) 0.116(4) 0.118(4) 0.023(3) 0.016(3) -0.003(3)
F22A 0.089(3) 0.116(4) 0.118(4) 0.023(3) 0.016(3) -0.003(3)
F23A 0.089(3) 0.116(4) 0.118(4) 0.023(3) 0.016(3) -0.003(3)
F24A 0.089(3) 0.116(4) 0.118(4) 0.023(3) 0.016(3) -0.003(3)

loop_
_atom_type_symbol
_atom_type_description
_atom_type_scat_dispersion_real
_atom_type_scat_dispersion_imag
_atom_type_scat_source
C C 0.0033 0.0016 'International Tables Vol C Tables 4.2.6.8 and 6.1.1.4'
H H 0.0000 0.0000 'International Tables Vol C Tables 4.2.6.8 and 6.1.1.4'
N N 0.0061 0.0033 'International Tables Vol C Tables 4.2.6.8 and 6.1.1.4'
O O 0.0106 0.0060 'International Tables Vol C Tables 4.2.6.8 and 6.1.1.4'
F F 0.0171 0.0103 'International Tables Vol C Tables 4.2.6.8 and 6.1.1.4'
P P 0.1023 0.0942 'International Tables Vol C Tables 4.2.6.8 and 6.1.1.4'
Fe Fe 0.3463 0.8444 'International Tables Vol C Tables 4.2.6.8 and 6.1.1.4'
Cl Cl 0.1484 0.1585 'International Tables Vol C Tables 4.2.6.8 and 6.1.1.4'

loop_
_geom_angle_atom_site_label_1
_geom_angle_atom_site_label_2
_geom_angle_atom_site_label_3
_geom_angle
_geom_angle_site_symmetry_1
_geom_angle_site_symmetry_3
_geom_angle_publ_flag
N1 C1 C2 121.7(4) . . ?
N1 C1 H1A 119.1 . . ?
C2 C1 H1A 119.1 . . ?
C3 C2 C1 119.8(4) . . ?
C3 C2 H2A 120.1 . . ?
C1 C2 H2A 120.1 . . ?
C2 C3 C4 119.5(5) . . ?
C2 C3 H3A 120.3 . . ?
C4 C3 H3A 120.3 . . ?
C3 C4 C5 119.2(5) . . ?
C3 C4 H4A 120.4 . . ?
C5 C4 H4A 120.4 . . ?
N1 C5 C4 121.7(4) . . ?
N1 C5 C6 114.6(4) . . ?
C4 C5 C6 123.6(4) . . ?
N2 C6 C7 123.0(4) . . ?
N2 C6 C5 113.2(4) . . ?
C7 C6 C5 123.8(4) . . ?
C6 C7 C8 119.9(4) . . ?
C6 C7 H7A 120.1 . . ?
C8 C7 H7A 120.1 . . ?
C7 C8 C13 117.6(4) . . ?
C7 C8 C9 123.4(4) . . ?
C13 C8 C9 118.7(4) . . ?
C8 C9 C18 115.3(5) . . ?
C8 C9 C10 108.5(4) . . ?
C18 C9 C10 114.6(5) . . ?
C8 C9 H9A 105.9 . . ?
C18 C9 H9A 105.9 . . ?
C10 C9 H9A 105.9 . . ?
C9 C10 C11 110.2(5) . . ?
C9 C10 C15 111.3(6) . . ?
C11 C10 C15 87.7(5) . . ?
C9 C10 H10A 114.9 . . ?
C11 C10 H10A 114.9 . . ?
C15 C10 H10A 114.9 . . ?
C12 C11 C10 86.5(5) . . ?
C12 C11 H11B 114.2 . . ?
C10 C11 H11B 114.2 . . ?
C12 C11 H11A 114.2 . . ?
C10 C11 H11A 114.2 . . ?
H11B C11 H11A 111.4 . . ?
C13 C12 C11 105.1(4) . . ?
C13 C12 C15 108.1(4) . . ?
C11 C12 C15 87.7(5) . . ?
C13 C12 H12A 117.2 . . ?
C11 C12 H12A 117.2 . . ?
C15 C12 H12A 117.2 . . ?
C14 C13 C8 119.1(4) . . ?
C14 C13 C12 123.5(4) . . ?
C8 C13 C12 117.5(4) . . ?
N2 C14 C13 123.1(4) . . ?
N2 C14 H14A 118.4 . . ?
C13 C14 H14A 118.4 . . ?
C17 C15 C16 110.5(7) . . ?
C17 C15 C10 111.7(6) . . ?
C16 C15 C10 119.8(6) . . ?
C17 C15 C12 111.2(6) . . ?
C16 C15 C12 116.3(5) . . ?
C10 C15 C12 85.2(5) . . ?
C15 C16 H16A 109.5 . . ?
C15 C16 H16B 109.5 . . ?
H16A C16 H16B 109.5 . . ?
C15 C16 H16C 109.5 . . ?
H16A C16 H16C 109.5 . . ?
H16B C16 H16C 109.5 . . ?
C15 C17 H17C 109.5 . . ?
C15 C17 H17B 109.5 . . ?
H17C C17 H17B 109.5 . . ?
C15 C17 H17A 109.5 . . ?
H17C C17 H17A 109.5 . . ?
H17B C17 H17A 109.5 . . ?
C19 C18 C9 116.8(5) . . ?
C19 C18 H18A 108.1 . . ?
C9 C18 H18A 108.1 . . ?
C19 C18 H18B 108.1 . . ?
C9 C18 H18B 108.1 . . ?
H18A C18 H18B 107.3 . . ?
O1 C19 C18 109.1(5) . . ?
O1 C19 H19A 109.9 . . ?
C18 C19 H19A 109.9 . . ?
O1 C19 H19B 109.9 . . ?
C18 C19 H19B 109.9 . . ?
H19A C19 H19B 108.3 . . ?
O1 C20 C21 107.5(5) . . ?
O1 C20 H20A 110.2 . . ?
C21 C20 H20A 110.2 . . ?
O1 C20 H20B 110.2 . . ?
C21 C20 H20B 110.2 . . ?
H20A C20 H20B 108.5 . . ?
O2 C21 C20 113.2(5) . . ?
O2 C21 H21A 108.9 . . ?
C20 C21 H21A 108.9 . . ?
O2 C21 H21B 108.9 . . ?
C20 C21 H21B 108.9 . . ?
H21A C21 H21B 107.8 . . ?
O2 C22 C23 109.1(5) . . ?
O2 C22 H22A 109.9 . . ?
C23 C22 H22A 109.9 . . ?
O2 C22 H22B 109.9 . . ?
C23 C22 H22B 109.9 . . ?
H22A C22 H22B 108.3 . . ?
C28 C23 C24 118.5(5) . . ?
C28 C23 C22 121.1(5) . . ?
C24 C23 C22 120.3(5) . . ?
C25 C24 C23 120.5(5) . . ?
C25 C24 H24A 119.8 . . ?
C23 C24 H24A 119.8 . . ?
C24 C25 C26 119.3(5) . . ?
C24 C25 C50 119.6(5) . . ?
C26 C25 C50 121.0(5) . . ?
C25 C26 C27 122.3(5) . . ?
C25 C26 H26A 118.9 . . ?
C27 C26 H26A 118.9 . . ?
C28 C27 C26 118.5(5) . . ?
C28 C27 C72 120.8(5) . . ?
C26 C27 C72 120.7(5) . . ?
C27 C28 C23 120.9(5) . . ?
C27 C28 H28A 119.6 . . ?
C23 C28 H28A 119.6 . . ?
N3 C29 C30 122.4(4) . . ?
N3 C29 H29A 118.8 . . ?
C30 C29 H29A 118.8 . . ?
C31 C30 C29 119.0(4) . . ?
C31 C30 H30A 120.5 . . ?
C29 C30 H30A 120.5 . . ?
C30 C31 C32 119.3(5) . . ?
C30 C31 H31A 120.3 . . ?
C32 C31 H31A 120.3 . . ?
C31 C32 C33 119.5(4) . . ?
C31 C32 H32A 120.3 . . ?
C33 C32 H32A 120.3 . . ?
N3 C33 C32 121.6(4) . . ?
N3 C33 C34 114.2(4) . . ?
C32 C33 C34 124.2(4) . . ?
N4 C34 C35 123.1(4) . . ?
N4 C34 C33 113.2(4) . . ?
C35 C34 C33 123.6(4) . . ?
C34 C35 C36 119.5(4) . . ?
C34 C35 H35A 120.2 . . ?
C36 C35 H35A 120.2 . . ?
C35 C36 C41 118.2(4) . . ?
C35 C36 C37 123.3(4) . . ?
C41 C36 C37 118.5(4) . . ?
C46 C37 C36 115.2(4) . . ?
C46 C37 C38 115.1(4) . . ?
C36 C37 C38 108.9(4) . . ?
C46 C37 H37A 105.6 . . ?
C36 C37 H37A 105.6 . . ?
C38 C37 H37A 105.6 . . ?
C37 C38 C39 110.7(4) . . ?
C37 C38 C43 111.5(4) . . ?
C39 C38 C43 86.8(3) . . ?
C37 C38 H38A 114.9 . . ?
C39 C38 H38A 114.9 . . ?
C43 C38 H38A 114.9 . . ?
C40 C39 C38 86.8(3) . . ?
C40 C39 H39B 114.2 . . ?
C38 C39 H39B 114.2 . . ?
C40 C39 H39A 114.2 . . ?
C38 C39 H39A 114.2 . . ?
H39B C39 H39A 111.4 . . ?
C41 C40 C39 106.7(4) . . ?
C41 C40 C43 109.9(4) . . ?
C39 C40 C43 87.0(3) . . ?
C41 C40 H40A 116.4 . . ?
C39 C40 H40A 116.4 . . ?
C43 C40 H40A 116.4 . . ?
C42 C41 C36 118.8(4) . . ?
C42 C41 C40 124.1(4) . . ?
C36 C41 C40 117.1(4) . . ?
N4 C42 C41 123.6(4) . . ?
N4 C42 H42A 118.2 . . ?
C41 C42 H42A 118.2 . . ?
C44 C43 C45 109.0(4) . . ?
C44 C43 C40 112.1(4) . . ?
C45 C43 C40 118.3(4) . . ?
C44 C43 C38 112.6(4) . . ?
C45 C43 C38 118.3(4) . . ?
C40 C43 C38 85.1(3) . . ?
C43 C44 H44A 109.5 . . ?
C43 C44 H44B 109.5 . . ?
H44A C44 H44B 109.5 . . ?
C43 C44 H44C 109.5 . . ?
H44A C44 H44C 109.5 . . ?
H44B C44 H44C 109.5 . . ?
C43 C45 H45C 109.5 . . ?
C43 C45 H45B 109.5 . . ?
H45C C45 H45B 109.5 . . ?
C43 C45 H45A 109.5 . . ?
H45C C45 H45A 109.5 . . ?
H45B C45 H45A 109.5 . . ?
C47 C46 C37 116.5(4) . . ?
C47 C46 H46A 108.2 . . ?
C37 C46 H46A 108.2 . . ?
C47 C46 H46B 108.2 . . ?
C37 C46 H46B 108.2 . . ?
H46A C46 H46B 107.3 . . ?
O3 C47 C46 108.1(4) . . ?
O3 C47 H47A 110.1 . . ?
C46 C47 H47A 110.1 . . ?
O3 C47 H47B 110.1 . . ?
C46 C47 H47B 110.1 . . ?
H47A C47 H47B 108.4 . . ?
O3 C48 C49 107.3(4) . . ?
O3 C48 H48A 110.3 . . ?
C49 C48 H48A 110.3 . . ?
O3 C48 H48B 110.3 . . ?
C49 C48 H48B 110.3 . . ?
H48A C48 H48B 108.5 . . ?
O4 C49 C48 113.6(4) . . ?
O4 C49 H49A 108.9 . . ?
C48 C49 H49A 108.9 . . ?
O4 C49 H49B 108.9 . . ?
C48 C49 H49B 108.9 . . ?
H49A C49 H49B 107.7 . . ?
O4 C50 C25 107.7(4) . . ?
O4 C50 H50B 110.2 . . ?
C25 C50 H50B 110.2 . . ?
O4 C50 H50A 110.2 . . ?
C25 C50 H50A 110.2 . . ?
H50B C50 H50A 108.5 . . ?
N5 C51 C52 123.1(4) . . ?
N5 C51 H51A 118.5 . . ?
C52 C51 H51A 118.5 . . ?
C51 C52 C53 119.5(4) . . ?
C51 C52 H52A 120.3 . . ?
C53 C52 H52A 120.3 . . ?
C54 C53 C52 117.9(4) . . ?
C54 C53 H53A 121.1 . . ?
C52 C53 H53A 121.1 . . ?
C55 C54 C53 120.2(4) . . ?
C55 C54 H54A 119.9 . . ?
C53 C54 H54A 119.9 . . ?
N5 C55 C54 122.4(4) . . ?
N5 C55 C56 112.9(4) . . ?
C54 C55 C56 124.8(4) . . ?
N6 C56 C57 122.4(4) . . ?
N6 C56 C55 113.8(4) . . ?
C57 C56 C55 123.6(4) . . ?
C58 C57 C56 120.0(4) . . ?
C58 C57 H57A 120.0 . . ?
C56 C57 H57A 120.0 . . ?
C57 C58 C63 117.8(4) . . ?
C57 C58 C59 123.7(4) . . ?
C63 C58 C59 118.2(4) . . ?
C58 C59 C60 109.3(4) . . ?
C58 C59 C68 115.2(4) . . ?
C60 C59 C68 113.9(4) . . ?
C58 C59 H59A 105.9 . . ?
C60 C59 H59A 105.9 . . ?
C68 C59 H59A 105.9 . . ?
C59 C60 C61 111.2(4) . . ?
C59 C60 C65 110.7(4) . . ?
C61 C60 C65 87.2(4) . . ?
C59 C60 H60A 114.9 . . ?
C61 C60 H60A 114.9 . . ?
C65 C60 H60A 114.9 . . ?
C60 C61 C62 86.4(4) . . ?
C60 C61 H61B 114.3 . . ?
C62 C61 H61B 114.3 . . ?
C60 C61 H61A 114.3 . . ?
C62 C61 H61A 114.3 . . ?
H61B C61 H61A 111.4 . . ?
C63 C62 C61 105.9(4) . . ?
C63 C62 C65 108.3(4) . . ?
C61 C62 C65 87.3(4) . . ?
C63 C62 H62A 117.0 . . ?
C61 C62 H62A 117.0 . . ?
C65 C62 H62A 117.0 . . ?
C64 C63 C58 119.2(4) . . ?
C64 C63 C62 122.7(4) . . ?
C58 C63 C62 118.1(4) . . ?
N6 C64 C63 123.3(4) . . ?
N6 C64 H64A 118.4 . . ?
C63 C64 H64A 118.4 . . ?
C67 C65 C66 108.4(5) . . ?
C67 C65 C62 118.5(4) . . ?
C66 C65 C62 111.4(4) . . ?
C67 C65 C60 119.8(5) . . ?
C66 C65 C60 112.0(4) . . ?
C62 C65 C60 85.4(4) . . ?
C65 C66 H66A 109.5 . . ?
C65 C66 H66B 109.5 . . ?
H66A C66 H66B 109.5 . . ?
C65 C66 H66C 109.5 . . ?
H66A C66 H66C 109.5 . . ?
H66B C66 H66C 109.5 . . ?
C65 C67 H67C 109.5 . . ?
C65 C67 H67B 109.5 . . ?
H67C C67 H67B 109.5 . . ?
C65 C67 H67A 109.5 . . ?
H67C C67 H67A 109.5 . . ?
H67B C67 H67A 109.5 . . ?
C69 C68 C59 117.6(4) . . ?
C69 C68 H68A 107.9 . . ?
C59 C68 H68A 107.9 . . ?
C69 C68 H68B 107.9 . . ?
C59 C68 H68B 107.9 . . ?
H68A C68 H68B 107.2 . . ?
O5 C69 C68 107.2(4) . . ?
O5 C69 H69A 110.3 . . ?
C68 C69 H69A 110.3 . . ?
O5 C69 H69B 110.3 . . ?
C68 C69 H69B 110.3 . . ?
H69A C69 H69B 108.5 . . ?
O5 C70 C71 107.8(5) . . ?
O5 C70 H70A 110.1 . . ?
C71 C70 H70A 110.1 . . ?
O5 C70 H70B 110.1 . . ?
C71 C70 H70B 110.1 . . ?
H70A C70 H70B 108.5 . . ?
O6 C71 C70 113.9(5) . . ?
O6 C71 H71A 108.8 . . ?
C70 C71 H71A 108.8 . . ?
O6 C71 H71B 108.8 . . ?
C70 C71 H71B 108.8 . . ?
H71A C71 H71B 107.7 . . ?
O6 C72 C27 108.8(5) . . ?
O6 C72 H72B 109.9 . . ?
C27 C72 H72B 109.9 . . ?
O6 C72 H72A 109.9 . . ?
C27 C72 H72A 109.9 . . ?
H72B C72 H72A 108.3 . . ?
N7 C73 C74 122.5(5) . . ?
N7 C73 H73A 118.7 . . ?
C74 C73 H73A 118.7 . . ?
C75 C74 C73 119.6(5) . . ?
C75 C74 H74A 120.2 . . ?
C73 C74 H74A 120.2 . . ?
C74 C75 C76 119.4(5) . . ?
C74 C75 H75A 120.3 . . ?
C76 C75 H75A 120.3 . . ?
C77 C76 C75 118.9(5) . . ?
C77 C76 H76A 120.5 . . ?
C75 C76 H76A 120.5 . . ?
N7 C77 C76 122.3(4) . . ?
N7 C77 C78 113.9(4) . . ?
C76 C77 C78 123.7(4) . . ?
N8 C78 C79 122.9(4) . . ?
N8 C78 C77 113.7(4) . . ?
C79 C78 C77 123.4(4) . . ?
C78 C79 C80 120.1(4) . . ?
C78 C79 H79A 120.0 . . ?
C80 C79 H79A 120.0 . . ?
C79 C80 C85 117.8(4) . . ?
C79 C80 C81 123.1(4) . . ?
C85 C80 C81 119.0(4) . . ?
C80 C81 C90 116.2(4) . . ?
C80 C81 C82 108.8(4) . . ?
C90 C81 C82 114.6(4) . . ?
C80 C81 H81A 105.4 . . ?
C90 C81 H81A 105.4 . . ?
C82 C81 H81A 105.4 . . ?
C81 C82 C83 110.2(4) . . ?
C81 C82 C87 111.4(4) . . ?
C83 C82 C87 87.4(4) . . ?
C81 C82 H82A 114.9 . . ?
C83 C82 H82A 114.9 . . ?
C87 C82 H82A 114.9 . . ?
C84 C83 C82 85.7(4) . . ?
C84 C83 H83B 114.4 . . ?
C82 C83 H83B 114.4 . . ?
C84 C83 H83A 114.4 . . ?
C82 C83 H83A 114.4 . . ?
H83B C83 H83A 111.5 . . ?
C85 C84 C83 105.7(4) . . ?
C85 C84 C87 109.0(4) . . ?
C83 C84 C87 87.9(4) . . ?
C85 C84 H84A 116.8 . . ?
C83 C84 H84A 116.8 . . ?
C87 C84 H84A 116.8 . . ?
C86 C85 C80 119.6(4) . . ?
C86 C85 C84 123.0(4) . . ?
C80 C85 C84 117.4(4) . . ?
N8 C86 C85 122.7(4) . . ?
N8 C86 H86A 118.6 . . ?
C85 C86 H86A 118.6 . . ?
C89 C87 C88 110.2(5) . . ?
C89 C87 C84 117.7(4) . . ?
C88 C87 C84 112.2(5) . . ?
C89 C87 C82 119.4(5) . . ?
C88 C87 C82 110.1(4) . . ?
C84 C87 C82 85.3(4) . . ?
C87 C88 H88A 109.5 . . ?
C87 C88 H88B 109.5 . . ?
H88A C88 H88B 109.5 . . ?
C87 C88 H88C 109.5 . . ?
H88A C88 H88C 109.5 . . ?
H88B C88 H88C 109.5 . . ?
C87 C89 H89A 109.5 . . ?
C87 C89 H89B 109.5 . . ?
H89A C89 H89B 109.5 . . ?
C87 C89 H89C 109.5 . . ?
H89A C89 H89C 109.5 . . ?
H89B C89 H89C 109.5 . . ?
C91 C90 C81 116.8(4) . . ?
C91 C90 H90A 108.1 . . ?
C81 C90 H90A 108.1 . . ?
C91 C90 H90B 108.1 . . ?
C81 C90 H90B 108.1 . . ?
H90A C90 H90B 107.3 . . ?
O7 C91 C90 107.1(4) . . ?
O7 C91 H91A 110.3 . . ?
C90 C91 H91A 110.3 . . ?
O7 C91 H91B 110.3 . . ?
C90 C91 H91B 110.3 . . ?
H91A C91 H91B 108.5 . . ?
O7 C92 C93 105.5(5) . . ?
O7 C92 H92A 110.6 . . ?
C93 C92 H92A 110.6 . . ?
O7 C92 H92B 110.6 . . ?
C93 C92 H92B 110.6 . . ?
H92A C92 H92B 108.8 . . ?
O8 C93 C92 114.6(5) . . ?
O8 C93 H93A 108.6 . . ?
C92 C93 H93A 108.6 . . ?
O8 C93 H93B 108.6 . . ?
C92 C93 H93B 108.6 . . ?
H93A C93 H93B 107.6 . . ?
O8 C94 C95 107.1(5) . . ?
O8 C94 H94A 110.3 . . ?
C95 C94 H94A 110.3 . . ?
O8 C94 H94B 110.3 . . ?
C95 C94 H94B 110.3 . . ?
H94A C94 H94B 108.5 . . ?
C100 C95 C96 118.4(5) . . ?
C100 C95 C94 122.7(6) . . ?
C96 C95 C94 118.9(6) . . ?
C97 C96 C95 120.5(5) . . ?
C97 C96 H96A 119.7 . . ?
C95 C96 H96A 119.7 . . ?
C98 C97 C96 119.2(5) . . ?
C98 C97 C122 121.3(6) . . ?
C96 C97 C122 119.5(5) . . ?
C97 C98 C99 121.4(6) . . ?
C97 C98 H98A 119.3 . . ?
C99 C98 H98A 119.3 . . ?
C100 C99 C98 117.2(5) . . ?
C100 C99 C144 122.2(5) . . ?
C98 C99 C144 120.6(6) . . ?
C95 C100 C99 123.3(5) . . ?
C95 C100 H100 118.4 . . ?
C99 C100 H100 118.4 . . ?
N9 C101 C102 122.6(5) . . ?
N9 C101 H101 118.7 . . ?
C102 C101 H101 118.7 . . ?
C101 C102 C103 120.3(5) . . ?
C101 C102 H102 119.9 . . ?
C103 C102 H102 119.9 . . ?
C104 C103 C102 118.7(5) . . ?
C104 C103 H103 120.7 . . ?
C102 C103 H103 120.7 . . ?
C103 C104 C105 119.8(5) . . ?
C103 C104 H104 120.1 . . ?
C105 C104 H104 120.1 . . ?
N9 C105 C104 121.4(5) . . ?
N9 C105 C106 113.6(4) . . ?
C104 C105 C106 124.9(5) . . ?
N10 C106 C107 122.8(4) . . ?
N10 C106 C105 113.6(4) . . ?
C107 C106 C105 123.5(4) . . ?
C106 C107 C108 119.6(4) . . ?
C106 C107 H107 120.2 . . ?
C108 C107 H107 120.2 . . ?
C113 C108 C107 117.3(5) . . ?
C113 C108 C109 119.2(5) . . ?
C107 C108 C109 123.5(5) . . ?
C108 C109 C110 108.2(4) . . ?
C108 C109 C118 116.6(5) . . ?
C110 C109 C118 113.6(5) . . ?
C108 C109 H109 105.9 . . ?
C110 C109 H109 105.9 . . ?
C118 C109 H109 105.9 . . ?
C109 C110 C111 111.4(5) . . ?
C109 C110 C115 111.8(5) . . ?
C111 C110 C115 87.3(5) . . ?
C109 C110 H110 114.5 . . ?
C111 C110 H110 114.5 . . ?
C115 C110 H110 114.5 . . ?
C110 C111 C112 85.3(4) . . ?
C110 C111 H111 114.4 . . ?
C112 C111 H111 114.4 . . ?
C110 C111 H311 114.4 . . ?
C112 C111 H311 114.4 . . ?
H111 C111 H311 111.6 . . ?
C113 C112 C115 109.4(5) . . ?
C113 C112 C111 104.4(4) . . ?
C115 C112 C111 87.6(4) . . ?
C113 C112 H112 117.1 . . ?
C115 C112 H112 117.1 . . ?
C111 C112 H112 117.1 . . ?
C114 C113 C108 120.1(5) . . ?
C114 C113 C112 122.4(4) . . ?
C108 C113 C112 117.6(4) . . ?
N10 C114 C113 122.5(4) . . ?
N10 C114 H114 118.7 . . ?
C113 C114 H114 118.7 . . ?
C117 C115 C112 119.8(6) . . ?
C117 C115 C116 108.0(7) . . ?
C112 C115 C116 111.8(6) . . ?
C117 C115 C110 119.1(6) . . ?
C112 C115 C110 86.0(4) . . ?
C116 C115 C110 110.9(6) . . ?
C115 C116 H116 109.5 . . ?
C115 C116 H316 109.5 . . ?
H116 C116 H316 109.5 . . ?
C115 C116 H416 109.5 . . ?
H116 C116 H416 109.5 . . ?
H316 C116 H416 109.5 . . ?
C115 C117 H117 109.5 . . ?
C115 C117 H317 109.5 . . ?
H117 C117 H317 109.5 . . ?
C115 C117 H417 109.5 . . ?
H117 C117 H417 109.5 . . ?
H317 C117 H417 109.5 . . ?
C119 C118 C109 116.9(5) . . ?
C119 C118 H118 108.1 . . ?
C109 C118 H118 108.1 . . ?
C119 C118 H318 108.1 . . ?
C109 C118 H318 108.1 . . ?
H118 C118 H318 107.3 . . ?
O9 C119 C118 107.9(4) . . ?
O9 C119 H119 110.1 . . ?
C118 C119 H119 110.1 . . ?
O9 C119 H319 110.1 . . ?
C118 C119 H319 110.1 . . ?
H119 C119 H319 108.4 . . ?
O9 C120 C121 107.7(4) . . ?
O9 C120 H120 110.2 . . ?
C121 C120 H120 110.2 . . ?
O9 C120 H320 110.2 . . ?
C121 C120 H320 110.2 . . ?
H120 C120 H320 108.5 . . ?
O10 C121 C120 114.2(4) . . ?
O10 C121 H121 108.7 . . ?
C120 C121 H121 108.7 . . ?
O10 C121 H321 108.7 . . ?
C120 C121 H321 108.7 . . ?
H121 C121 H321 107.6 . . ?
O10 C122 C97 107.4(4) . . ?
O10 C122 H122 110.2 . . ?
C97 C122 H122 110.2 . . ?
O10 C122 H322 110.2 . . ?
C97 C122 H322 110.2 . . ?
H122 C122 H322 108.5 . . ?
N11 C123 C124 122.4(5) . . ?
N11 C123 H123 118.8 . . ?
C124 C123 H123 118.8 . . ?
C123 C124 C125 120.7(5) . . ?
C123 C124 H124 119.7 . . ?
C125 C124 H124 119.7 . . ?
C124 C125 C126 118.2(5) . . ?
C124 C125 H125 120.9 . . ?
C126 C125 H125 120.9 . . ?
C125 C126 C127 118.8(5) . . ?
C125 C126 H126 120.6 . . ?
C127 C126 H126 120.6 . . ?
N11 C127 C126 122.7(4) . . ?
N11 C127 C128 113.7(4) . . ?
C126 C127 C128 123.6(4) . . ?
N12 C128 C129 122.5(4) . . ?
N12 C128 C127 113.1(4) . . ?
C129 C128 C127 124.2(4) . . ?
C128 C129 C130 120.3(4) . . ?
C128 C129 H129 119.8 . . ?
C130 C129 H129 119.8 . . ?
C129 C130 C135 116.6(4) . . ?
C129 C130 C131 124.0(4) . . ?
C135 C130 C131 119.2(4) . . ?
C130 C131 C132 108.8(4) . . ?
C130 C131 C140 115.0(5) . . ?
C132 C131 C140 115.2(5) . . ?
C130 C131 H131 105.7 . . ?
C132 C131 H131 105.7 . . ?
C140 C131 H131 105.7 . . ?
C131 C132 C137 112.0(4) . . ?
C131 C132 C133 110.0(5) . . ?
C137 C132 C133 88.1(4) . . ?
C131 C132 H132 114.7 . . ?
C137 C132 H132 114.7 . . ?
C133 C132 H132 114.7 . . ?
C134 C133 C132 85.0(4) . . ?
C134 C133 H133 114.5 . . ?
C132 C133 H133 114.5 . . ?
C134 C133 H333 114.5 . . ?
C132 C133 H333 114.5 . . ?
H133 C133 H333 111.6 . . ?
C135 C134 C133 105.9(4) . . ?
C135 C134 C137 108.8(4) . . ?
C133 C134 C137 89.1(4) . . ?
C135 C134 H134 116.5 . . ?
C133 C134 H134 116.5 . . ?
C137 C134 H134 116.5 . . ?
C136 C135 C130 120.5(4) . . ?
C136 C135 C134 123.0(4) . . ?
C130 C135 C134 116.5(4) . . ?
N12 C136 C135 122.1(4) . . ?
N12 C136 H136 118.9 . . ?
C135 C136 H136 118.9 . . ?
C139 C137 C138 109.6(6) . . ?
C139 C137 C134 112.2(5) . . ?
C138 C137 C134 117.6(4) . . ?
C139 C137 C132 110.7(5) . . ?
C138 C137 C132 120.3(5) . . ?
C134 C137 C132 84.5(4) . . ?
C137 C138 H138 109.5 . . ?
C137 C138 H338 109.5 . . ?
H138 C138 H338 109.5 . . ?
C137 C138 H438 109.5 . . ?
H138 C138 H438 109.5 . . ?
H338 C138 H438 109.5 . . ?
C137 C139 H139 109.5 . . ?
C137 C139 H339 109.5 . . ?
H139 C139 H339 109.5 . . ?
C137 C139 H439 109.5 . . ?
H139 C139 H439 109.5 . . ?
H339 C139 H439 109.5 . . ?
C141 C140 C131 117.5(5) . . ?
C141 C140 H140 107.9 . . ?
C131 C140 H140 107.9 . . ?
C141 C140 H340 107.9 . . ?
C131 C140 H340 107.9 . . ?
H140 C140 H340 107.2 . . ?
O11 C141 C140 107.9(4) . . ?
O11 C141 H141 110.1 . . ?
C140 C141 H141 110.1 . . ?
O11 C141 H341 110.1 . . ?
C140 C141 H341 110.1 . . ?
H141 C141 H341 108.4 . . ?
O11 C142 C143 109.0(5) . . ?
O11 C142 H142 109.9 . . ?
C143 C142 H142 109.9 . . ?
O11 C142 H342 109.9 . . ?
C143 C142 H342 109.9 . . ?
H142 C142 H342 108.3 . . ?
O12 C143 C142 113.4(5) . . ?
O12 C143 H143 108.9 . . ?
C142 C143 H143 108.9 . . ?
O12 C143 H343 108.9 . . ?
C142 C143 H343 108.9 . . ?
H143 C143 H343 107.7 . . ?
O12 C144 C99 108.4(4) . . ?
O12 C144 H144 110.0 . . ?
C99 C144 H144 110.0 . . ?
O12 C144 H344 110.0 . . ?
C99 C144 H344 110.0 . . ?
H144 C144 H344 108.4 . . ?
Cl1 C145 Cl2 111.1(4) . . ?
Cl1 C145 H145 109.4 . . ?
Cl2 C145 H145 109.4 . . ?
Cl1 C145 H345 109.4 . . ?
Cl2 C145 H345 109.4 . . ?
H145 C145 H345 108.0 . . ?
Cl4 C146 Cl3 122.4(7) . . ?
Cl4 C146 Cl4A 26.4(4) . . ?
Cl3 C146 Cl4A 96.4(6) . . ?
Cl4 C146 H146 106.7 . . ?
Cl3 C146 H146 106.7 . . ?
Cl4A C146 H146 123.3 . . ?
Cl4 C146 H346 106.7 . . ?
Cl3 C146 H346 106.7 . . ?
Cl4A C146 H346 115.2 . . ?
H146 C146 H346 106.6 . . ?
Cl4 C146 H446 102.2 . . ?
Cl3 C146 H446 112.3 . . ?
Cl4A C146 H446 112.6 . . ?
H146 C146 H446 105.2 . . ?
H346 C146 H446 5.7 . . ?
Cl4 C146 H546 95.7 . . ?
Cl3 C146 H546 112.6 . . ?
Cl4A C146 H546 112.4 . . ?
H146 C146 H546 11.1 . . ?
H346 C146 H546 112.3 . . ?
H446 C146 H546 109.9 . . ?
Cl5 C147 Cl6 115.0(6) . . ?
Cl5 C147 H147 108.5 . . ?
Cl6 C147 H147 108.5 . . ?
Cl5 C147 H347 108.5 . . ?
Cl6 C147 H347 108.5 . . ?
H147 C147 H347 107.5 . . ?
Cl7 C148 Cl8A 121.0(8) . . ?
Cl7 C148 Cl8 99.7(7) . . ?
Cl8A C148 Cl8 42.8(6) . . ?
Cl7 C148 H148 111.8 . . ?
Cl8A C148 H148 123.2 . . ?
Cl8 C148 H148 111.8 . . ?
Cl7 C148 H348 111.8 . . ?
Cl8A C148 H348 69.4 . . ?
Cl8 C148 H348 111.8 . . ?
H148 C148 H348 109.6 . . ?
Cl7 C148 H448 107.6 . . ?
Cl8A C148 H448 111.1 . . ?
Cl8 C148 H448 86.2 . . ?
H148 C148 H448 27.8 . . ?
H348 C148 H448 132.3 . . ?
Cl7 C148 H548 106.2 . . ?
Cl8A C148 H548 102.8 . . ?
Cl8 C148 H548 145.1 . . ?
H148 C148 H548 79.9 . . ?
H348 C148 H548 36.2 . . ?
H448 C148 H548 107.3 . . ?
Cl10 C149 Cl9 111.1(4) . . ?
Cl10 C149 H149 109.4 . . ?
Cl9 C149 H149 109.4 . . ?
Cl10 C149 H349 109.4 . . ?
Cl9 C149 H349 109.4 . . ?
H149 C149 H349 108.0 . . ?
O13 C150 C157 113.1(9) . . ?
O13 C150 C156 104.6(8) . . ?
C157 C150 C156 99.1(9) . . ?
O13 C150 H150 113.0 . . ?
C157 C150 H150 113.0 . . ?
C156 C150 H150 113.0 . . ?
C150 C156 H156 109.5 . . ?
C150 C156 H356 109.5 . . ?
H156 C156 H356 109.5 . . ?
C150 C156 H456 109.5 . . ?
H156 C156 H456 109.5 . . ?
H356 C156 H456 109.5 . . ?
C150 C157 H157 109.5 . . ?
C150 C157 H357 109.5 . . ?
H157 C157 H357 109.5 . . ?
C150 C157 H457 109.5 . . ?
H157 C157 H457 109.5 . . ?
H357 C157 H457 109.5 . . ?
C155 C153 O13 108.9(10) . . ?
C155 C153 C154 112.4(10) . . ?
O13 C153 C154 105.3(9) . . ?
C155 C153 H153 110.0 . . ?
O13 C153 H153 110.0 . . ?
C154 C153 H153 110.0 . . ?
C153 C154 H154 109.5 . . ?
C153 C154 H354 109.5 . . ?
H154 C154 H354 109.5 . . ?
C153 C154 H454 109.5 . . ?
H154 C154 H454 109.5 . . ?
H354 C154 H454 109.5 . . ?
C153 C155 H155 109.5 . . ?
C153 C155 H355 109.5 . . ?
H155 C155 H355 109.5 . . ?
C153 C155 H455 109.5 . . ?
H155 C155 H455 109.5 . . ?
H355 C155 H455 109.5 . . ?
C5 N1 C1 118.0(4) . . ?
C5 N1 Fe1 114.1(3) . . ?
C1 N1 Fe1 127.3(3) . . ?
C14 N2 C6 117.0(4) . . ?
C14 N2 Fe1 127.9(3) . . ?
C6 N2 Fe1 114.3(3) . . ?
C29 N3 C33 118.1(4) . . ?
C29 N3 Fe1 127.1(3) . . ?
C33 N3 Fe1 114.0(3) . . ?
C42 N4 C34 116.5(4) . . ?
C42 N4 Fe1 127.3(3) . . ?
C34 N4 Fe1 113.6(3) . . ?
C51 N5 C55 117.0(4) . . ?
C51 N5 Fe1 127.4(3) . . ?
C55 N5 Fe1 115.5(3) . . ?
C64 N6 C56 117.2(4) . . ?
C64 N6 Fe1 126.2(3) . . ?
C56 N6 Fe1 115.3(3) . . ?
C73 N7 C77 117.1(4) . . ?
C73 N7 Fe2 127.4(3) . . ?
C77 N7 Fe2 114.7(3) . . ?
C78 N8 C86 116.8(4) . . ?
C78 N8 Fe2 114.6(3) . . ?
C86 N8 Fe2 127.7(3) . . ?
C105 N9 C101 117.2(4) . . ?
C105 N9 Fe2 114.8(3) . . ?
C101 N9 Fe2 127.4(4) . . ?
C106 N10 C114 117.4(4) . . ?
C106 N10 Fe2 114.4(3) . . ?
C114 N10 Fe2 127.0(3) . . ?
C127 N11 C123 117.3(4) . . ?
C127 N11 Fe2 115.3(3) . . ?
C123 N11 Fe2 127.3(3) . . ?
C136 N12 C128 117.7(4) . . ?
C136 N12 Fe2 125.6(3) . . ?
C128 N12 Fe2 114.7(3) . . ?
C20 O1 C19 115.1(5) . . ?
C22 O2 C21 114.6(5) . . ?
C48 O3 C47 113.8(4) . . ?
C49 O4 C50 112.7(4) . . ?
C69 O5 C70 111.9(4) . . ?
C72 O6 C71 112.8(4) . . ?
C91 O7 C92 111.7(4) . . ?
C93 O8 C94 111.4(5) . . ?
C120 O9 C119 112.1(4) . . ?
C122 O10 C121 113.5(4) . . ?
C142 O11 C141 112.8(4) . . ?
C144 O12 C143 112.6(5) . . ?
C153 O13 C150 115.6(7) . . ?
F5 P1 F4 90.1(3) . . ?
F5 P1 F6 178.3(3) . . ?
F4 P1 F6 91.6(3) . . ?
F5 P1 F2 90.2(3) . . ?
F4 P1 F2 179.0(3) . . ?
F6 P1 F2 88.1(3) . . ?
F5 P1 F1 90.1(3) . . ?
F4 P1 F1 89.2(3) . . ?
F6 P1 F1 89.4(2) . . ?
F2 P1 F1 89.8(2) . . ?
F5 P1 F3 91.9(3) . . ?
F4 P1 F3 90.3(3) . . ?
F6 P1 F3 88.6(2) . . ?
F2 P1 F3 90.7(2) . . ?
F1 P1 F3 177.9(3) . . ?
F10 P2 F12 90.9(4) . . ?
F10 P2 F7 178.6(4) . . ?
F12 P2 F7 90.2(3) . . ?
F10 P2 F9 89.6(4) . . ?
F12 P2 F9 179.5(4) . . ?
F7 P2 F9 89.3(3) . . ?
F10 P2 F8 89.9(2) . . ?
F12 P2 F8 89.7(2) . . ?
F7 P2 F8 89.3(2) . . ?
F9 P2 F8 90.5(2) . . ?
F10 P2 F11 90.2(2) . . ?
F12 P2 F11 90.7(2) . . ?
F7 P2 F11 90.5(2) . . ?
F9 P2 F11 89.1(2) . . ?
F8 P2 F11 179.5(3) . . ?
F15 P3 F13 89.3(3) . . ?
F15 P3 F14 91.1(3) . . ?
F13 P3 F14 178.7(3) . . ?
F15 P3 F18 90.3(3) . . ?
F13 P3 F18 90.2(3) . . ?
F14 P3 F18 91.1(3) . . ?
F15 P3 F16 90.2(3) . . ?
F13 P3 F16 88.9(3) . . ?
F14 P3 F16 89.8(3) . . ?
F18 P3 F16 179.0(3) . . ?
F15 P3 F17 178.1(3) . . ?
F13 P3 F17 90.5(3) . . ?
F14 P3 F17 89.0(3) . . ?
F18 P3 F17 91.7(3) . . ?
F16 P3 F17 87.9(2) . . ?
N6 Fe1 N2 96.00(15) . . ?
N6 Fe1 N5 81.77(15) . . ?
N2 Fe1 N5 87.01(14) . . ?
N6 Fe1 N1 177.04(15) . . ?
N2 Fe1 N1 82.26(15) . . ?
N5 Fe1 N1 95.73(15) . . ?
N6 Fe1 N3 85.92(15) . . ?
N2 Fe1 N3 176.85(15) . . ?
N5 Fe1 N3 95.75(15) . . ?
N1 Fe1 N3 95.94(15) . . ?
N6 Fe1 N4 98.91(15) . . ?
N2 Fe1 N4 95.30(15) . . ?
N5 Fe1 N4 177.50(16) . . ?
N1 Fe1 N4 83.66(14) . . ?
N3 Fe1 N4 81.92(15) . . ?
N11 Fe2 N12 81.59(16) . . ?
N11 Fe2 N9 96.43(16) . . ?
N12 Fe2 N9 177.68(18) . . ?
N11 Fe2 N10 86.69(16) . . ?
N12 Fe2 N10 96.79(15) . . ?
N9 Fe2 N10 81.86(16) . . ?
N11 Fe2 N8 175.23(16) . . ?
N12 Fe2 N8 96.88(15) . . ?
N9 Fe2 N8 85.19(15) . . ?
N10 Fe2 N8 98.00(15) . . ?
N11 Fe2 N7 93.78(16) . . ?
N12 Fe2 N7 84.01(15) . . ?
N9 Fe2 N7 97.35(16) . . ?
N10 Fe2 N7 179.13(16) . . ?
N8 Fe2 N7 81.55(16) . . ?
F21 P4 F24 91.5(9) . . ?
F21 P4 F19 80.2(9) . . ?
F24 P4 F19 111.9(12) . . ?
F21 P4 F20 173.5(13) . . ?
F24 P4 F20 91.4(10) . . ?
F19 P4 F20 104.1(10) . . ?
F21 P4 F23 87.4(9) . . ?
F24 P4 F23 165.7(11) . . ?
F19 P4 F23 82.0(9) . . ?
F20 P4 F23 88.4(9) . . ?
F21 P4 F22 88.5(9) . . ?
F24 P4 F22 80.7(9) . . ?
F19 P4 F22 163.1(11) . . ?
F20 P4 F22 86.2(9) . . ?
F23 P4 F22 85.0(9) . . ?
F24A P4A F19A 93.9(9) . . ?
F24A P4A F20A 166.0(10) . . ?
F19A P4A F20A 89.4(8) . . ?
F24A P4A F22A 81.4(9) . . ?
F19A P4A F22A 174.5(11) . . ?
F20A P4A F22A 94.5(9) . . ?
F24A P4A F21A 73.2(8) . . ?
F19A P4A F21A 87.5(9) . . ?
F20A P4A F21A 93.4(9) . . ?
F22A P4A F21A 88.4(8) . . ?
F24A P4A F23A 106.2(9) . . ?
F19A P4A F23A 86.7(8) . . ?
F20A P4A F23A 87.5(8) . . ?
F22A P4A F23A 97.3(9) . . ?
F21A P4A F23A 174.2(10) . . ?

loop_
_geom_bond_atom_site_label_1
_geom_bond_atom_site_label_2
_geom_bond_distance
_geom_bond_site_symmetry_2
_geom_bond_publ_flag
C1 N1 1.359(6) . ?
C1 C2 1.388(6) . ?
C1 H1A 0.9500 . ?
C2 C3 1.358(8) . ?
C2 H2A 0.9500 . ?
C3 C4 1.368(7) . ?
C3 H3A 0.9500 . ?
C4 C5 1.401(7) . ?
C4 H4A 0.9500 . ?
C5 N1 1.347(6) . ?
C5 C6 1.472(6) . ?
C6 N2 1.359(6) . ?
C6 C7 1.368(7) . ?
C7 C8 1.388(7) . ?
C7 H7A 0.9500 . ?
C8 C13 1.401(7) . ?
C8 C9 1.518(7) . ?
C9 C18 1.529(8) . ?
C9 C10 1.533(8) . ?
C9 H9A 1.0000 . ?
C10 C11 1.559(10) . ?
C10 C15 1.566(10) . ?
C10 H10A 1.0000 . ?
C11 C12 1.547(7) . ?
C11 H11B 0.9900 . ?
C11 H11A 0.9900 . ?
C12 C13 1.508(6) . ?
C12 C15 1.579(9) . ?
C12 H12A 1.0000 . ?
C13 C14 1.383(7) . ?
C14 N2 1.346(6) . ?
C14 H14A 0.9500 . ?
C15 C17 1.540(9) . ?
C15 C16 1.549(12) . ?
C16 H16A 0.9800 . ?
C16 H16B 0.9800 . ?
C16 H16C 0.9800 . ?
C17 H17C 0.9800 . ?
C17 H17B 0.9800 . ?
C17 H17A 0.9800 . ?
C18 C19 1.461(9) . ?
C18 H18A 0.9900 . ?
C18 H18B 0.9900 . ?
C19 O1 1.417(7) . ?
C19 H19A 0.9900 . ?
C19 H19B 0.9900 . ?
C20 O1 1.406(7) . ?
C20 C21 1.511(9) . ?
C20 H20A 0.9900 . ?
C20 H20B 0.9900 . ?
C21 O2 1.423(8) . ?
C21 H21A 0.9900 . ?
C21 H21B 0.9900 . ?
C22 O2 1.415(8) . ?
C22 C23 1.505(8) . ?
C22 H22A 0.9900 . ?
C22 H22B 0.9900 . ?
C23 C28 1.395(7) . ?
C23 C24 1.431(8) . ?
C24 C25 1.370(8) . ?
C24 H24A 0.9500 . ?
C25 C26 1.380(7) . ?
C25 C50 1.499(8) . ?
C26 C27 1.391(8) . ?
C26 H26A 0.9500 . ?
C27 C28 1.391(8) . ?
C27 C72 1.491(8) . ?
C28 H28A 0.9500 . ?
C29 N3 1.349(6) . ?
C29 C30 1.386(7) . ?
C29 H29A 0.9500 . ?
C30 C31 1.376(7) . ?
C30 H30A 0.9500 . ?
C31 C32 1.379(7) . ?
C31 H31A 0.9500 . ?
C32 C33 1.382(7) . ?
C32 H32A 0.9500 . ?
C33 N3 1.362(6) . ?
C33 C34 1.465(6) . ?
C34 N4 1.362(6) . ?
C34 C35 1.368(6) . ?
C35 C36 1.380(6) . ?
C35 H35A 0.9500 . ?
C36 C41 1.404(6) . ?
C36 C37 1.531(6) . ?
C37 C46 1.520(7) . ?
C37 C38 1.536(6) . ?
C37 H37A 1.0000 . ?
C38 C39 1.550(7) . ?
C38 C43 1.572(7) . ?
C38 H38A 1.0000 . ?
C39 C40 1.544(7) . ?
C39 H39B 0.9900 . ?
C39 H39A 0.9900 . ?
C40 C41 1.496(6) . ?
C40 C43 1.571(6) . ?
C40 H40A 1.0000 . ?
C41 C42 1.366(6) . ?
C42 N4 1.355(6) . ?
C42 H42A 0.9500 . ?
C43 C44 1.509(7) . ?
C43 C45 1.538(7) . ?
C44 H44A 0.9800 . ?
C44 H44B 0.9800 . ?
C44 H44C 0.9800 . ?
C45 H45C 0.9800 . ?
C45 H45B 0.9800 . ?
C45 H45A 0.9800 . ?
C46 C47 1.515(7) . ?
C46 H46A 0.9900 . ?
C46 H46B 0.9900 . ?
C47 O3 1.419(6) . ?
C47 H47A 0.9900 . ?
C47 H47B 0.9900 . ?
C48 O3 1.416(6) . ?
C48 C49 1.516(7) . ?
C48 H48A 0.9900 . ?
C48 H48B 0.9900 . ?
C49 O4 1.427(6) . ?
C49 H49A 0.9900 . ?
C49 H49B 0.9900 . ?
C50 O4 1.438(6) . ?
C50 H50B 0.9900 . ?
C50 H50A 0.9900 . ?
C51 N5 1.360(6) . ?
C51 C52 1.363(7) . ?
C51 H51A 0.9500 . ?
C52 C53 1.395(7) . ?
C52 H52A 0.9500 . ?
C53 C54 1.384(7) . ?
C53 H53A 0.9500 . ?
C54 C55 1.367(6) . ?
C54 H54A 0.9500 . ?
C55 N5 1.365(6) . ?
C55 C56 1.474(6) . ?
C56 N6 1.360(6) . ?
C56 C57 1.384(6) . ?
C57 C58 1.375(6) . ?
C57 H57A 0.9500 . ?
C58 C63 1.403(6) . ?
C58 C59 1.518(6) . ?
C59 C60 1.533(7) . ?
C59 C68 1.549(7) . ?
C59 H59A 1.0000 . ?
C60 C61 1.555(7) . ?
C60 C65 1.575(7) . ?
C60 H60A 1.0000 . ?
C61 C62 1.560(6) . ?
C61 H61B 0.9900 . ?
C61 H61A 0.9900 . ?
C62 C63 1.505(6) . ?
C62 C65 1.567(7) . ?
C62 H62A 1.0000 . ?
C63 C64 1.380(6) . ?
C64 N6 1.342(6) . ?
C64 H64A 0.9500 . ?
C65 C67 1.512(8) . ?
C65 C66 1.531(7) . ?
C66 H66A 0.9800 . ?
C66 H66B 0.9800 . ?
C66 H66C 0.9800 . ?
C67 H67C 0.9800 . ?
C67 H67B 0.9800 . ?
C67 H67A 0.9800 . ?
C68 C69 1.511(8) . ?
C68 H68A 0.9900 . ?
C68 H68B 0.9900 . ?
C69 O5 1.423(6) . ?
C69 H69A 0.9900 . ?
C69 H69B 0.9900 . ?
C70 O5 1.428(7) . ?
C70 C71 1.493(9) . ?
C70 H70A 0.9900 . ?
C70 H70B 0.9900 . ?
C71 O6 1.419(7) . ?
C71 H71A 0.9900 . ?
C71 H71B 0.9900 . ?
C72 O6 1.417(7) . ?
C72 H72B 0.9900 . ?
C72 H72A 0.9900 . ?
C73 N7 1.352(6) . ?
C73 C74 1.382(8) . ?
C73 H73A 0.9500 . ?
C74 C75 1.355(8) . ?
C74 H74A 0.9500 . ?
C75 C76 1.386(7) . ?
C75 H75A 0.9500 . ?
C76 C77 1.379(7) . ?
C76 H76A 0.9500 . ?
C77 N7 1.365(6) . ?
C77 C78 1.466(6) . ?
C78 N8 1.357(6) . ?
C78 C79 1.374(7) . ?
C79 C80 1.383(6) . ?
C79 H79A 0.9500 . ?
C80 C85 1.398(7) . ?
C80 C81 1.516(6) . ?
C81 C90 1.525(7) . ?
C81 C82 1.532(7) . ?
C81 H81A 1.0000 . ?
C82 C83 1.568(7) . ?
C82 C87 1.579(7) . ?
C82 H82A 1.0000 . ?
C83 C84 1.566(7) . ?
C83 H83B 0.9900 . ?
C83 H83A 0.9900 . ?
C84 C85 1.501(6) . ?
C84 C87 1.567(7) . ?
C84 H84A 1.0000 . ?
C85 C86 1.374(7) . ?
C86 N8 1.369(5) . ?
C86 H86A 0.9500 . ?
C87 C89 1.522(7) . ?
C87 C88 1.537(7) . ?
C88 H88A 0.9800 . ?
C88 H88B 0.9800 . ?
C88 H88C 0.9800 . ?
C89 H89A 0.9800 . ?
C89 H89B 0.9800 . ?
C89 H89C 0.9800 . ?
C90 C91 1.522(7) . ?
C90 H90A 0.9900 . ?
C90 H90B 0.9900 . ?
C91 O7 1.418(6) . ?
C91 H91A 0.9900 . ?
C91 H91B 0.9900 . ?
C92 O7 1.443(6) . ?
C92 C93 1.510(8) . ?
C92 H92A 0.9900 . ?
C92 H92B 0.9900 . ?
C93 O8 1.411(8) . ?
C93 H93A 0.9900 . ?
C93 H93B 0.9900 . ?
C94 O8 1.419(7) . ?
C94 C95 1.506(9) . ?
C94 H94A 0.9900 . ?
C94 H94B 0.9900 . ?
C95 C100 1.368(8) . ?
C95 C96 1.400(8) . ?
C96 C97 1.395(9) . ?
C96 H96A 0.9500 . ?
C97 C98 1.377(8) . ?
C97 C122 1.500(8) . ?
C98 C99 1.411(8) . ?
C98 H98A 0.9500 . ?
C99 C100 1.381(9) . ?
C99 C144 1.503(8) . ?
C100 H100 0.9500 . ?
C101 N9 1.360(6) . ?
C101 C102 1.367(7) . ?
C101 H101 0.9500 . ?
C102 C103 1.367(9) . ?
C102 H102 0.9500 . ?
C103 C104 1.366(8) . ?
C103 H103 0.9500 . ?
C104 C105 1.402(7) . ?
C104 H104 0.9500 . ?
C105 N9 1.359(7) . ?
C105 C106 1.470(7) . ?
C106 N10 1.350(6) . ?
C106 C107 1.380(7) . ?
C107 C108 1.400(8) . ?
C107 H107 0.9500 . ?
C108 C113 1.386(7) . ?
C108 C109 1.511(7) . ?
C109 C110 1.521(8) . ?
C109 C118 1.534(7) . ?
C109 H109 1.0000 . ?
C110 C111 1.559(9) . ?
C110 C115 1.560(9) . ?
C110 H110 1.0000 . ?
C111 C112 1.565(7) . ?
C111 H111 0.9900 . ?
C111 H311 0.9900 . ?
C112 C113 1.510(7) . ?
C112 C115 1.544(8) . ?
C112 H112 1.0000 . ?
C113 C114 1.380(7) . ?
C114 N10 1.355(6) . ?
C114 H114 0.9500 . ?
C115 C117 1.466(11) . ?
C115 C116 1.546(10) . ?
C116 H116 0.9800 . ?
C116 H316 0.9800 . ?
C116 H416 0.9800 . ?
C117 H117 0.9800 . ?
C117 H317 0.9800 . ?
C117 H417 0.9800 . ?
C118 C119 1.496(9) . ?
C118 H118 0.9900 . ?
C118 H318 0.9900 . ?
C119 O9 1.418(7) . ?
C119 H119 0.9900 . ?
C119 H319 0.9900 . ?
C120 O9 1.412(7) . ?
C120 C121 1.510(8) . ?
C120 H120 0.9900 . ?
C120 H320 0.9900 . ?
C121 O10 1.423(6) . ?
C121 H121 0.9900 . ?
C121 H321 0.9900 . ?
C122 O10 1.420(6) . ?
C122 H122 0.9900 . ?
C122 H322 0.9900 . ?
C123 N11 1.366(6) . ?
C123 C124 1.367(8) . ?
C123 H123 0.9500 . ?
C124 C125 1.387(8) . ?
C124 H124 0.9500 . ?
C125 C126 1.389(8) . ?
C125 H125 0.9500 . ?
C126 C127 1.405(7) . ?
C126 H126 0.9500 . ?
C127 N11 1.356(6) . ?
C127 C128 1.469(6) . ?
C128 N12 1.362(6) . ?
C128 C129 1.367(6) . ?
C129 C130 1.401(7) . ?
C129 H129 0.9500 . ?
C130 C135 1.403(7) . ?
C130 C131 1.512(7) . ?
C131 C132 1.527(8) . ?
C131 C140 1.530(8) . ?
C131 H131 1.0000 . ?
C132 C137 1.570(9) . ?
C132 C133 1.575(8) . ?
C132 H132 1.0000 . ?
C133 C134 1.549(7) . ?
C133 H133 0.9900 . ?
C133 H333 0.9900 . ?
C134 C135 1.513(7) . ?
C134 C137 1.568(8) . ?
C134 H134 1.0000 . ?
C135 C136 1.375(6) . ?
C136 N12 1.356(6) . ?
C136 H136 0.9500 . ?
C137 C139 1.501(9) . ?
C137 C138 1.528(9) . ?
C138 H138 0.9800 . ?
C138 H338 0.9800 . ?
C138 H438 0.9800 . ?
C139 H139 0.9800 . ?
C139 H339 0.9800 . ?
C139 H439 0.9800 . ?
C140 C141 1.524(9) . ?
C140 H140 0.9900 . ?
C140 H340 0.9900 . ?
C141 O11 1.432(7) . ?
C141 H141 0.9900 . ?
C141 H341 0.9900 . ?
C142 O11 1.432(8) . ?
C142 C143 1.497(9) . ?
C142 H142 0.9900 . ?
C142 H342 0.9900 . ?
C143 O12 1.437(7) . ?
C143 H143 0.9900 . ?
C143 H343 0.9900 . ?
C144 O12 1.404(7) . ?
C144 H144 0.9900 . ?
C144 H344 0.9900 . ?
C145 Cl1 1.748(8) . ?
C145 Cl2 1.753(8) . ?
C145 H145 0.9900 . ?
C145 H345 0.9900 . ?
C146 Cl4 1.662(10) . ?
C146 Cl3 1.724(10) . ?
C146 Cl4A 2.060(14) . ?
C146 H146 0.9900 . ?
C146 H346 0.9900 . ?
C146 H446 0.9900 . ?
C146 H546 0.9900 . ?
C147 Cl5 1.721(12) . ?
C147 Cl6 1.730(13) . ?
C147 H147 0.9900 . ?
C147 H347 0.9900 . ?
C148 Cl7 1.737(10) . ?
C148 Cl8A 1.746(14) . ?
C148 Cl8 1.766(16) . ?
C148 H148 0.9900 . ?
C148 H348 0.9900 . ?
C148 H448 0.9900 . ?
C148 H548 0.9900 . ?
C149 Cl10 1.745(9) . ?
C149 Cl9 1.772(8) . ?
C149 H149 0.9900 . ?
C149 H349 0.9900 . ?
C150 O13 1.483(12) . ?
C150 C157 1.491(12) . ?
C150 C156 1.595(13) . ?
C150 H150 1.0000 . ?
C156 H156 0.9800 . ?
C156 H356 0.9800 . ?
C156 H456 0.9800 . ?
C157 H157 0.9800 . ?
C157 H357 0.9800 . ?
C157 H457 0.9800 . ?
C153 C155 1.360(12) . ?
C153 O13 1.414(12) . ?
C153 C154 1.508(12) . ?
C153 H153 1.0000 . ?
C154 H154 0.9800 . ?
C154 H354 0.9800 . ?
C154 H454 0.9800 . ?
C155 H155 0.9800 . ?
C155 H355 0.9800 . ?
C155 H455 0.9800 . ?
N1 Fe1 1.969(4) . ?
N2 Fe1 1.959(4) . ?
N3 Fe1 1.973(4) . ?
N4 Fe1 1.976(4) . ?
N5 Fe1 1.961(4) . ?
N6 Fe1 1.951(4) . ?
N7 Fe2 1.975(4) . ?
N8 Fe2 1.974(4) . ?
N9 Fe2 1.960(4) . ?
N10 Fe2 1.965(4) . ?
N11 Fe2 1.959(4) . ?
N12 Fe2 1.960(4) . ?
F1 P1 1.598(4) . ?
F2 P1 1.587(4) . ?
F3 P1 1.603(4) . ?
F4 P1 1.580(4) . ?
F5 P1 1.575(4) . ?
F6 P1 1.585(4) . ?
F7 P2 1.584(4) . ?
F8 P2 1.598(4) . ?
F9 P2 1.593(4) . ?
F10 P2 1.574(4) . ?
F11 P2 1.601(4) . ?
F12 P2 1.581(4) . ?
F13 P3 1.564(5) . ?
F14 P3 1.575(4) . ?
F15 P3 1.555(4) . ?
F16 P3 1.589(4) . ?
F17 P3 1.601(4) . ?
F18 P3 1.578(5) . ?
P4 F21 1.540(13) . ?
P4 F24 1.544(14) . ?
P4 F19 1.567(14) . ?
P4 F20 1.583(14) . ?
P4 F23 1.613(14) . ?
P4 F22 1.613(14) . ?
P4A F24A 1.521(13) . ?
P4A F19A 1.550(13) . ?
P4A F20A 1.578(13) . ?
P4A F22A 1.596(13) . ?
P4A F21A 1.600(13) . ?
P4A F23A 1.613(13) . ?

loop_
_geom_torsion_atom_site_label_1
_geom_torsion_atom_site_label_2
_geom_torsion_atom_site_label_3
_geom_torsion_atom_site_label_4
_geom_torsion
_geom_torsion_site_symmetry_1
_geom_torsion_site_symmetry_2
_geom_torsion_site_symmetry_3
_geom_torsion_site_symmetry_4
_geom_torsion_publ_flag
N1 C1 C2 C3 0.7(7) . . . . ?
C1 C2 C3 C4 1.3(8) . . . . ?
C2 C3 C4 C5 -1.9(8) . . . . ?
C3 C4 C5 N1 0.6(7) . . . . ?
C3 C4 C5 C6 -176.0(4) . . . . ?
N1 C5 C6 N2 -13.4(5) . . . . ?
C4 C5 C6 N2 163.4(4) . . . . ?
N1 C5 C6 C7 164.1(4) . . . . ?
C4 C5 C6 C7 -19.1(7) . . . . ?
N2 C6 C7 C8 -3.2(7) . . . . ?
C5 C6 C7 C8 179.5(4) . . . . ?
C6 C7 C8 C13 -2.6(7) . . . . ?
C6 C7 C8 C9 171.1(5) . . . . ?
C7 C8 C9 C18 45.8(7) . . . . ?
C13 C8 C9 C18 -140.6(5) . . . . ?
C7 C8 C9 C10 175.8(5) . . . . ?
C13 C8 C9 C10 -10.6(7) . . . . ?
C8 C9 C10 C11 -41.2(7) . . . . ?
C18 C9 C10 C11 89.2(6) . . . . ?
C8 C9 C10 C15 54.5(7) . . . . ?
C18 C9 C10 C15 -175.2(5) . . . . ?
C9 C10 C11 C12 85.0(5) . . . . ?
C15 C10 C11 C12 -26.9(4) . . . . ?
C10 C11 C12 C13 -81.5(5) . . . . ?
C10 C11 C12 C15 26.6(4) . . . . ?
C7 C8 C13 C14 5.4(7) . . . . ?
C9 C8 C13 C14 -168.6(4) . . . . ?
C7 C8 C13 C12 -175.8(4) . . . . ?
C9 C8 C13 C12 10.1(7) . . . . ?
C11 C12 C13 C14 -139.3(5) . . . . ?
C15 C12 C13 C14 128.1(5) . . . . ?
C11 C12 C13 C8 41.9(6) . . . . ?
C15 C12 C13 C8 -50.6(6) . . . . ?
C8 C13 C14 N2 -2.6(6) . . . . ?
C12 C13 C14 N2 178.7(4) . . . . ?
C9 C10 C15 C17 164.6(6) . . . . ?
C11 C10 C15 C17 -84.6(7) . . . . ?
C9 C10 C15 C16 33.2(8) . . . . ?
C11 C10 C15 C16 144.0(6) . . . . ?
C9 C10 C15 C12 -84.4(6) . . . . ?
C11 C10 C15 C12 26.3(4) . . . . ?
C13 C12 C15 C17 -170.0(6) . . . . ?
C11 C12 C15 C17 84.8(7) . . . . ?
C13 C12 C15 C16 -42.4(6) . . . . ?
C11 C12 C15 C16 -147.5(5) . . . . ?
C13 C12 C15 C10 78.6(5) . . . . ?
C11 C12 C15 C10 -26.6(4) . . . . ?
C8 C9 C18 C19 69.1(7) . . . . ?
C10 C9 C18 C19 -57.9(7) . . . . ?
C9 C18 C19 O1 -65.1(6) . . . . ?
O1 C20 C21 O2 72.1(6) . . . . ?
O2 C22 C23 C28 94.6(6) . . . . ?
O2 C22 C23 C24 -83.5(7) . . . . ?
C28 C23 C24 C25 -2.6(7) . . . . ?
C22 C23 C24 C25 175.5(5) . . . . ?
C23 C24 C25 C26 1.8(7) . . . . ?
C23 C24 C25 C50 179.3(4) . . . . ?
C24 C25 C26 C27 0.2(7) . . . . ?
C50 C25 C26 C27 -177.3(5) . . . . ?
C25 C26 C27 C28 -1.2(7) . . . . ?
C25 C26 C27 C72 177.8(5) . . . . ?
C26 C27 C28 C23 0.3(7) . . . . ?
C72 C27 C28 C23 -178.7(5) . . . . ?
C24 C23 C28 C27 1.6(7) . . . . ?
C22 C23 C28 C27 -176.5(5) . . . . ?
N3 C29 C30 C31 2.7(7) . . . . ?
C29 C30 C31 C32 -1.5(8) . . . . ?
C30 C31 C32 C33 -0.7(8) . . . . ?
C31 C32 C33 N3 1.9(7) . . . . ?
C31 C32 C33 C34 -177.2(5) . . . . ?
N3 C33 C34 N4 -17.7(6) . . . . ?
C32 C33 C34 N4 161.4(4) . . . . ?
N3 C33 C34 C35 160.4(4) . . . . ?
C32 C33 C34 C35 -20.5(7) . . . . ?
N4 C34 C35 C36 -1.3(7) . . . . ?
C33 C34 C35 C36 -179.2(4) . . . . ?
C34 C35 C36 C41 -2.8(7) . . . . ?
C34 C35 C36 C37 175.2(4) . . . . ?
C35 C36 C37 C46 42.3(6) . . . . ?
C41 C36 C37 C46 -139.7(4) . . . . ?
C35 C36 C37 C38 173.4(4) . . . . ?
C41 C36 C37 C38 -8.7(6) . . . . ?
C46 C37 C38 C39 89.4(5) . . . . ?
C36 C37 C38 C39 -41.7(5) . . . . ?
C46 C37 C38 C43 -175.8(4) . . . . ?
C36 C37 C38 C43 53.1(5) . . . . ?
C37 C38 C39 C40 83.5(4) . . . . ?
C43 C38 C39 C40 -28.3(3) . . . . ?
C38 C39 C40 C41 -81.6(4) . . . . ?
C38 C39 C40 C43 28.3(3) . . . . ?
C35 C36 C41 C42 4.0(6) . . . . ?
C37 C36 C41 C42 -174.1(4) . . . . ?
C35 C36 C41 C40 -174.1(4) . . . . ?
C37 C36 C41 C40 7.8(6) . . . . ?
C39 C40 C41 C42 -134.9(4) . . . . ?
C43 C40 C41 C42 132.2(4) . . . . ?
C39 C40 C41 C36 43.2(5) . . . . ?
C43 C40 C41 C36 -49.8(5) . . . . ?
C36 C41 C42 N4 -1.3(7) . . . . ?
C40 C41 C42 N4 176.7(4) . . . . ?
C41 C40 C43 C44 -168.8(4) . . . . ?
C39 C40 C43 C44 84.5(4) . . . . ?
C41 C40 C43 C45 -40.8(6) . . . . ?
C39 C40 C43 C45 -147.5(4) . . . . ?
C41 C40 C43 C38 78.8(4) . . . . ?
C39 C40 C43 C38 -27.9(3) . . . . ?
C37 C38 C43 C44 165.0(4) . . . . ?
C39 C38 C43 C44 -84.1(4) . . . . ?
C37 C38 C43 C45 36.4(5) . . . . ?
C39 C38 C43 C45 147.4(4) . . . . ?
C37 C38 C43 C40 -83.1(4) . . . . ?
C39 C38 C43 C40 27.8(3) . . . . ?
C36 C37 C46 C47 65.0(5) . . . . ?
C38 C37 C46 C47 -63.0(6) . . . . ?
C37 C46 C47 O3 -61.2(6) . . . . ?
O3 C48 C49 O4 72.8(5) . . . . ?
C24 C25 C50 O4 91.2(6) . . . . ?
C26 C25 C50 O4 -91.3(6) . . . . ?
N5 C51 C52 C53 1.4(8) . . . . ?
C51 C52 C53 C54 -2.6(8) . . . . ?
C52 C53 C54 C55 2.0(8) . . . . ?
C53 C54 C55 N5 -0.1(7) . . . . ?
C53 C54 C55 C56 178.6(5) . . . . ?
N5 C55 C56 N6 -8.3(5) . . . . ?
C54 C55 C56 N6 173.0(4) . . . . ?
N5 C55 C56 C57 167.5(4) . . . . ?
C54 C55 C56 C57 -11.3(7) . . . . ?
N6 C56 C57 C58 0.5(7) . . . . ?
C55 C56 C57 C58 -174.9(4) . . . . ?
C56 C57 C58 C63 -1.8(7) . . . . ?
C56 C57 C58 C59 171.1(4) . . . . ?
C57 C58 C59 C60 -179.8(4) . . . . ?
C63 C58 C59 C60 -6.9(6) . . . . ?
C57 C58 C59 C68 50.5(6) . . . . ?
C63 C58 C59 C68 -136.6(4) . . . . ?
C58 C59 C60 C61 -42.8(5) . . . . ?
C68 C59 C60 C61 87.6(5) . . . . ?
C58 C59 C60 C65 52.4(5) . . . . ?
C68 C59 C60 C65 -177.2(4) . . . . ?
C59 C60 C61 C62 83.6(4) . . . . ?
C65 C60 C61 C62 -27.5(3) . . . . ?
C60 C61 C62 C63 -80.7(4) . . . . ?
C60 C61 C62 C65 27.6(3) . . . . ?
C57 C58 C63 C64 1.1(6) . . . . ?
C59 C58 C63 C64 -172.2(4) . . . . ?
C57 C58 C63 C62 178.9(4) . . . . ?
C59 C58 C63 C62 5.6(6) . . . . ?
C61 C62 C63 C64 -138.0(4) . . . . ?
C65 C62 C63 C64 129.5(4) . . . . ?
C61 C62 C63 C58 44.3(5) . . . . ?
C65 C62 C63 C58 -48.2(5) . . . . ?
C58 C63 C64 N6 1.1(6) . . . . ?
C62 C63 C64 N6 -176.6(4) . . . . ?
C63 C62 C65 C67 -43.0(6) . . . . ?
C61 C62 C65 C67 -148.9(5) . . . . ?
C63 C62 C65 C66 -169.6(4) . . . . ?
C61 C62 C65 C66 84.5(5) . . . . ?
C63 C62 C65 C60 78.6(4) . . . . ?
C61 C62 C65 C60 -27.3(3) . . . . ?
C59 C60 C65 C67 36.1(6) . . . . ?
C61 C60 C65 C67 147.8(5) . . . . ?
C59 C60 C65 C66 164.6(4) . . . . ?
C61 C60 C65 C66 -83.8(5) . . . . ?
C59 C60 C65 C62 -84.2(4) . . . . ?
C61 C60 C65 C62 27.4(3) . . . . ?
C58 C59 C68 C69 71.9(6) . . . . ?
C60 C59 C68 C69 -55.4(6) . . . . ?
C59 C68 C69 O5 -64.9(6) . . . . ?
O5 C70 C71 O6 65.0(6) . . . . ?
C28 C27 C72 O6 -85.6(6) . . . . ?
C26 C27 C72 O6 95.4(6) . . . . ?
N7 C73 C74 C75 4.7(8) . . . . ?
C73 C74 C75 C76 -2.9(8) . . . . ?
C74 C75 C76 C77 -0.6(8) . . . . ?
C75 C76 C77 N7 2.7(7) . . . . ?
C75 C76 C77 C78 -174.0(5) . . . . ?
N7 C77 C78 N8 -12.9(5) . . . . ?
C76 C77 C78 N8 164.1(4) . . . . ?
N7 C77 C78 C79 167.5(4) . . . . ?
C76 C77 C78 C79 -15.5(7) . . . . ?
N8 C78 C79 C80 -1.3(7) . . . . ?
C77 C78 C79 C80 178.2(4) . . . . ?
C78 C79 C80 C85 -1.9(7) . . . . ?
C78 C79 C80 C81 173.2(4) . . . . ?
C79 C80 C81 C90 45.7(6) . . . . ?
C85 C80 C81 C90 -139.2(5) . . . . ?
C79 C80 C81 C82 176.9(4) . . . . ?
C85 C80 C81 C82 -8.0(6) . . . . ?
C80 C81 C82 C83 -42.9(5) . . . . ?
C90 C81 C82 C83 89.2(5) . . . . ?
C80 C81 C82 C87 52.4(5) . . . . ?
C90 C81 C82 C87 -175.5(4) . . . . ?
C81 C82 C83 C84 84.5(4) . . . . ?
C87 C82 C83 C84 -27.4(3) . . . . ?
C82 C83 C84 C85 -81.6(4) . . . . ?
C82 C83 C84 C87 27.6(3) . . . . ?
C79 C80 C85 C86 2.7(6) . . . . ?
C81 C80 C85 C86 -172.6(4) . . . . ?
C79 C80 C85 C84 -177.4(4) . . . . ?
C81 C80 C85 C84 7.3(6) . . . . ?
C83 C84 C85 C86 -136.4(4) . . . . ?
C87 C84 C85 C86 130.4(5) . . . . ?
C83 C84 C85 C80 43.7(5) . . . . ?
C87 C84 C85 C80 -49.5(6) . . . . ?
C80 C85 C86 N8 -0.5(7) . . . . ?
C84 C85 C86 N8 179.6(4) . . . . ?
C85 C84 C87 C89 -42.4(6) . . . . ?
C83 C84 C87 C89 -148.2(5) . . . . ?
C85 C84 C87 C88 -171.8(4) . . . . ?
C83 C84 C87 C88 82.4(5) . . . . ?
C85 C84 C87 C82 78.4(4) . . . . ?
C83 C84 C87 C82 -27.4(3) . . . . ?
C81 C82 C87 C89 35.9(6) . . . . ?
C83 C82 C87 C89 146.6(4) . . . . ?
C81 C82 C87 C88 164.7(4) . . . . ?
C83 C82 C87 C88 -84.6(5) . . . . ?
C81 C82 C87 C84 -83.3(4) . . . . ?
C83 C82 C87 C84 27.4(3) . . . . ?
C80 C81 C90 C91 73.9(6) . . . . ?
C82 C81 C90 C91 -54.5(6) . . . . ?
C81 C90 C91 O7 -64.5(6) . . . . ?
O7 C92 C93 O8 69.2(7) . . . . ?
O8 C94 C95 C100 -84.2(6) . . . . ?
O8 C94 C95 C96 96.2(6) . . . . ?
C100 C95 C96 C97 0.7(7) . . . . ?
C94 C95 C96 C97 -179.7(5) . . . . ?
C95 C96 C97 C98 -2.1(8) . . . . ?
C95 C96 C97 C122 175.5(5) . . . . ?
C96 C97 C98 C99 3.1(7) . . . . ?
C122 C97 C98 C99 -174.5(5) . . . . ?
C97 C98 C99 C100 -2.5(7) . . . . ?
C97 C98 C99 C144 177.5(5) . . . . ?
C96 C95 C100 C99 -0.1(8) . . . . ?
C94 C95 C100 C99 -179.8(5) . . . . ?
C98 C99 C100 C95 1.0(8) . . . . ?
C144 C99 C100 C95 -178.9(5) . . . . ?
N9 C101 C102 C103 1.5(8) . . . . ?
C101 C102 C103 C104 -1.6(9) . . . . ?
C102 C103 C104 C105 0.9(9) . . . . ?
C103 C104 C105 N9 0.0(8) . . . . ?
C103 C104 C105 C106 -176.7(5) . . . . ?
N9 C105 C106 N10 -12.8(6) . . . . ?
C104 C105 C106 N10 164.1(5) . . . . ?
N9 C105 C106 C107 165.4(4) . . . . ?
C104 C105 C106 C107 -17.7(8) . . . . ?
N10 C106 C107 C108 -1.9(7) . . . . ?
C105 C106 C107 C108 180.0(5) . . . . ?
C106 C107 C108 C113 -3.1(7) . . . . ?
C106 C107 C108 C109 176.9(5) . . . . ?
C113 C108 C109 C110 -8.1(7) . . . . ?
C107 C108 C109 C110 172.0(5) . . . . ?
C113 C108 C109 C118 -137.6(5) . . . . ?
C107 C108 C109 C118 42.5(8) . . . . ?
C108 C109 C110 C111 -42.5(6) . . . . ?
C118 C109 C110 C111 88.6(6) . . . . ?
C108 C109 C110 C115 53.3(6) . . . . ?
C118 C109 C110 C115 -175.6(5) . . . . ?
C109 C110 C111 C112 84.9(5) . . . . ?
C115 C110 C111 C112 -27.4(4) . . . . ?
C110 C111 C112 C113 -81.7(4) . . . . ?
C110 C111 C112 C115 27.7(4) . . . . ?
C107 C108 C113 C114 5.5(7) . . . . ?
C109 C108 C113 C114 -174.5(4) . . . . ?
C107 C108 C113 C112 -174.2(4) . . . . ?
C109 C108 C113 C112 5.9(7) . . . . ?
C115 C112 C113 C114 133.3(5) . . . . ?
C111 C112 C113 C114 -134.2(5) . . . . ?
C115 C112 C113 C108 -47.1(6) . . . . ?
C111 C112 C113 C108 45.5(6) . . . . ?
C108 C113 C114 N10 -3.1(7) . . . . ?
C112 C113 C114 N10 176.5(4) . . . . ?
C113 C112 C115 C117 -44.6(7) . . . . ?
C111 C112 C115 C117 -149.1(6) . . . . ?
C113 C112 C115 C116 -172.3(6) . . . . ?
C111 C112 C115 C116 83.2(6) . . . . ?
C113 C112 C115 C110 76.8(5) . . . . ?
C111 C112 C115 C110 -27.7(4) . . . . ?
C109 C110 C115 C117 37.9(8) . . . . ?
C111 C110 C115 C117 149.9(6) . . . . ?
C109 C110 C115 C112 -84.2(6) . . . . ?
C111 C110 C115 C112 27.8(4) . . . . ?
C109 C110 C115 C116 164.0(6) . . . . ?
C111 C110 C115 C116 -84.0(6) . . . . ?
C108 C109 C118 C119 65.6(7) . . . . ?
C110 C109 C118 C119 -61.3(7) . . . . ?
C109 C118 C119 O9 -57.9(6) . . . . ?
O9 C120 C121 O10 67.9(6) . . . . ?
C98 C97 C122 O10 90.8(6) . . . . ?
C96 C97 C122 O10 -86.8(6) . . . . ?
N11 C123 C124 C125 -0.8(9) . . . . ?
C123 C124 C125 C126 0.6(9) . . . . ?
C124 C125 C126 C127 -1.1(8) . . . . ?
C125 C126 C127 N11 1.8(8) . . . . ?
C125 C126 C127 C128 179.0(5) . . . . ?
N11 C127 C128 N12 -12.0(6) . . . . ?
C126 C127 C128 N12 170.5(4) . . . . ?
N11 C127 C128 C129 163.3(5) . . . . ?
C126 C127 C128 C129 -14.2(8) . . . . ?
N12 C128 C129 C130 -0.4(7) . . . . ?
C127 C128 C129 C130 -175.3(5) . . . . ?
C128 C129 C130 C135 -3.4(7) . . . . ?
C128 C129 C130 C131 172.3(5) . . . . ?
C129 C130 C131 C132 179.1(5) . . . . ?
C135 C130 C131 C132 -5.3(7) . . . . ?
C129 C130 C131 C140 48.3(7) . . . . ?
C135 C130 C131 C140 -136.1(5) . . . . ?
C130 C131 C132 C137 51.5(6) . . . . ?
C140 C131 C132 C137 -177.8(5) . . . . ?
C130 C131 C132 C133 -44.7(6) . . . . ?
C140 C131 C132 C133 86.0(6) . . . . ?
C131 C132 C133 C134 85.6(5) . . . . ?
C137 C132 C133 C134 -27.1(4) . . . . ?
C132 C133 C134 C135 -82.1(4) . . . . ?
C132 C133 C134 C137 27.2(4) . . . . ?
C129 C130 C135 C136 3.5(7) . . . . ?
C131 C130 C135 C136 -172.4(5) . . . . ?
C129 C130 C135 C134 -179.1(4) . . . . ?
C131 C130 C135 C134 5.1(7) . . . . ?
C133 C134 C135 C136 -137.2(5) . . . . ?
C137 C134 C135 C136 128.2(5) . . . . ?
C133 C134 C135 C130 45.4(6) . . . . ?
C137 C134 C135 C130 -49.1(6) . . . . ?
C130 C135 C136 N12 0.2(7) . . . . ?
C134 C135 C136 N12 -177.0(4) . . . . ?
C135 C134 C137 C139 -170.6(5) . . . . ?
C133 C134 C137 C139 82.9(5) . . . . ?
C135 C134 C137 C138 -42.2(6) . . . . ?
C133 C134 C137 C138 -148.7(5) . . . . ?
C135 C134 C137 C132 79.2(4) . . . . ?
C133 C134 C137 C132 -27.3(4) . . . . ?
C131 C132 C137 C139 164.3(5) . . . . ?
C133 C132 C137 C139 -84.9(5) . . . . ?
C131 C132 C137 C138 34.9(7) . . . . ?
C133 C132 C137 C138 145.7(5) . . . . ?
C131 C132 C137 C134 -84.0(5) . . . . ?
C133 C132 C137 C134 26.8(4) . . . . ?
C130 C131 C140 C141 64.0(7) . . . . ?
C132 C131 C140 C141 -63.7(7) . . . . ?
C131 C140 C141 O11 -61.2(7) . . . . ?
O11 C142 C143 O12 68.2(7) . . . . ?
C100 C99 C144 O12 95.1(6) . . . . ?
C98 C99 C144 O12 -84.9(6) . . . . ?
C4 C5 N1 C1 1.4(6) . . . . ?
C6 C5 N1 C1 178.2(4) . . . . ?
C4 C5 N1 Fe1 -170.0(4) . . . . ?
C6 C5 N1 Fe1 6.9(5) . . . . ?
C2 C1 N1 C5 -2.0(6) . . . . ?
C2 C1 N1 Fe1 168.1(4) . . . . ?
C13 C14 N2 C6 -3.1(6) . . . . ?
C13 C14 N2 Fe1 165.5(3) . . . . ?
C7 C6 N2 C14 6.0(6) . . . . ?
C5 C6 N2 C14 -176.4(3) . . . . ?
C7 C6 N2 Fe1 -164.0(3) . . . . ?
C5 C6 N2 Fe1 13.5(4) . . . . ?
C30 C29 N3 C33 -1.5(7) . . . . ?
C30 C29 N3 Fe1 168.0(3) . . . . ?
C32 C33 N3 C29 -0.8(6) . . . . ?
C34 C33 N3 C29 178.3(4) . . . . ?
C32 C33 N3 Fe1 -171.7(4) . . . . ?
C34 C33 N3 Fe1 7.5(5) . . . . ?
C41 C42 N4 C34 -2.6(6) . . . . ?
C41 C42 N4 Fe1 157.3(3) . . . . ?
C35 C34 N4 C42 4.0(6) . . . . ?
C33 C34 N4 C42 -177.9(4) . . . . ?
C35 C34 N4 Fe1 -158.7(4) . . . . ?
C33 C34 N4 Fe1 19.4(5) . . . . ?
C52 C51 N5 C55 0.6(7) . . . . ?
C52 C51 N5 Fe1 176.4(4) . . . . ?
C54 C55 N5 C51 -1.2(6) . . . . ?
C56 C55 N5 C51 -180.0(4) . . . . ?
C54 C55 N5 Fe1 -177.6(4) . . . . ?
C56 C55 N5 Fe1 3.7(5) . . . . ?
C63 C64 N6 C56 -2.4(6) . . . . ?
C63 C64 N6 Fe1 164.4(3) . . . . ?
C57 C56 N6 C64 1.6(6) . . . . ?
C55 C56 N6 C64 177.4(4) . . . . ?
C57 C56 N6 Fe1 -166.7(4) . . . . ?
C55 C56 N6 Fe1 9.1(5) . . . . ?
C74 C73 N7 C77 -2.6(7) . . . . ?
C74 C73 N7 Fe2 166.3(4) . . . . ?
C76 C77 N7 C73 -1.2(6) . . . . ?
C78 C77 N7 C73 175.9(4) . . . . ?
C76 C77 N7 Fe2 -171.5(4) . . . . ?
C78 C77 N7 Fe2 5.6(5) . . . . ?
C79 C78 N8 C86 3.5(6) . . . . ?
C77 C78 N8 C86 -176.1(4) . . . . ?
C79 C78 N8 Fe2 -166.2(3) . . . . ?
C77 C78 N8 Fe2 14.2(5) . . . . ?
C85 C86 N8 C78 -2.5(6) . . . . ?
C85 C86 N8 Fe2 165.6(3) . . . . ?
C104 C105 N9 C101 -0.2(7) . . . . ?
C106 C105 N9 C101 176.8(4) . . . . ?
C104 C105 N9 Fe2 -172.0(4) . . . . ?
C106 C105 N9 Fe2 5.0(5) . . . . ?
C102 C101 N9 C105 -0.5(7) . . . . ?
C102 C101 N9 Fe2 170.1(4) . . . . ?
C107 C106 N10 C114 4.4(7) . . . . ?
C105 C106 N10 C114 -177.4(4) . . . . ?
C107 C106 N10 Fe2 -163.7(4) . . . . ?
C105 C106 N10 Fe2 14.5(5) . . . . ?
C113 C114 N10 C106 -1.8(6) . . . . ?
C113 C114 N10 Fe2 164.6(3) . . . . ?
C126 C127 N11 C123 -1.9(7) . . . . ?
C128 C127 N11 C123 -179.3(4) . . . . ?
C126 C127 N11 Fe2 -178.5(4) . . . . ?
C128 C127 N11 Fe2 4.0(5) . . . . ?
C124 C123 N11 C127 1.3(7) . . . . ?
C124 C123 N11 Fe2 177.5(4) . . . . ?
C135 C136 N12 C128 -4.1(6) . . . . ?
C135 C136 N12 Fe2 159.3(4) . . . . ?
C129 C128 N12 C136 4.2(7) . . . . ?
C127 C128 N12 C136 179.6(4) . . . . ?
C129 C128 N12 Fe2 -160.9(4) . . . . ?
C127 C128 N12 Fe2 14.4(5) . . . . ?
C21 C20 O1 C19 -173.0(5) . . . . ?
C18 C19 O1 C20 174.3(5) . . . . ?
C23 C22 O2 C21 170.8(5) . . . . ?
C20 C21 O2 C22 80.6(7) . . . . ?
C49 C48 O3 C47 -174.2(4) . . . . ?
C46 C47 O3 C48 174.0(4) . . . . ?
C48 C49 O4 C50 78.0(5) . . . . ?
C25 C50 O4 C49 172.3(4) . . . . ?
C68 C69 O5 C70 -179.9(4) . . . . ?
C71 C70 O5 C69 -178.3(4) . . . . ?
C27 C72 O6 C71 172.0(5) . . . . ?
C70 C71 O6 C72 78.0(6) . . . . ?
C90 C91 O7 C92 174.5(4) . . . . ?
C93 C92 O7 C91 -176.9(5) . . . . ?
C92 C93 O8 C94 80.7(7) . . . . ?
C95 C94 O8 C93 169.7(5) . . . . ?
C121 C120 O9 C119 -172.2(4) . . . . ?
C118 C119 O9 C120 177.5(4) . . . . ?
C97 C122 O10 C121 167.2(5) . . . . ?
C120 C121 O10 C122 76.0(6) . . . . ?
C143 C142 O11 C141 -174.6(5) . . . . ?
C140 C141 O11 C142 179.2(5) . . . . ?
C99 C144 O12 C143 173.4(5) . . . . ?
C142 C143 O12 C144 76.9(7) . . . . ?
C155 C153 O13 C150 -157.8(9) . . . . ?
C154 C153 O13 C150 81.5(10) . . . . ?
C157 C150 O13 C153 83.4(10) . . . . ?
C156 C150 O13 C153 -169.8(8) . . . . ?
C64 N6 Fe1 N2 101.2(4) . . . . ?
C56 N6 Fe1 N2 -91.8(3) . . . . ?
C64 N6 Fe1 N5 -172.7(4) . . . . ?
C56 N6 Fe1 N5 -5.7(3) . . . . ?
C64 N6 Fe1 N1 155(3) . . . . ?
C56 N6 Fe1 N1 -38(3) . . . . ?
C64 N6 Fe1 N3 -76.3(4) . . . . ?
C56 N6 Fe1 N3 90.8(3) . . . . ?
C64 N6 Fe1 N4 4.8(4) . . . . ?
C56 N6 Fe1 N4 171.9(3) . . . . ?
C14 N2 Fe1 N6 0.8(4) . . . . ?
C6 N2 Fe1 N6 169.6(3) . . . . ?
C14 N2 Fe1 N5 -80.5(3) . . . . ?
C6 N2 Fe1 N5 88.3(3) . . . . ?
C14 N2 Fe1 N1 -176.7(4) . . . . ?
C6 N2 Fe1 N1 -7.9(3) . . . . ?
C14 N2 Fe1 N3 128(3) . . . . ?
C6 N2 Fe1 N3 -63(3) . . . . ?
C14 N2 Fe1 N4 100.4(3) . . . . ?
C6 N2 Fe1 N4 -90.8(3) . . . . ?
C51 N5 Fe1 N6 -175.0(4) . . . . ?
C55 N5 Fe1 N6 0.8(3) . . . . ?
C51 N5 Fe1 N2 -78.5(4) . . . . ?
C55 N5 Fe1 N2 97.3(3) . . . . ?
C51 N5 Fe1 N1 3.4(4) . . . . ?
C55 N5 Fe1 N1 179.2(3) . . . . ?
C51 N5 Fe1 N3 99.9(4) . . . . ?
C55 N5 Fe1 N3 -84.2(3) . . . . ?
C51 N5 Fe1 N4 79(4) . . . . ?
C55 N5 Fe1 N4 -105(4) . . . . ?
C5 N1 Fe1 N6 -54(3) . . . . ?
C1 N1 Fe1 N6 136(3) . . . . ?
C5 N1 Fe1 N2 0.3(3) . . . . ?
C1 N1 Fe1 N2 -170.1(4) . . . . ?
C5 N1 Fe1 N5 -85.9(3) . . . . ?
C1 N1 Fe1 N5 103.7(4) . . . . ?
C5 N1 Fe1 N3 177.7(3) . . . . ?
C1 N1 Fe1 N3 7.3(4) . . . . ?
C5 N1 Fe1 N4 96.5(3) . . . . ?
C1 N1 Fe1 N4 -73.9(4) . . . . ?
C29 N3 Fe1 N6 -68.0(4) . . . . ?
C33 N3 Fe1 N6 101.9(3) . . . . ?
C29 N3 Fe1 N2 164(3) . . . . ?
C33 N3 Fe1 N2 -26(3) . . . . ?
C29 N3 Fe1 N5 13.3(4) . . . . ?
C33 N3 Fe1 N5 -176.9(3) . . . . ?
C29 N3 Fe1 N1 109.7(4) . . . . ?
C33 N3 Fe1 N1 -80.5(3) . . . . ?
C29 N3 Fe1 N4 -167.6(4) . . . . ?
C33 N3 Fe1 N4 2.2(3) . . . . ?
C42 N4 Fe1 N6 102.7(4) . . . . ?
C34 N4 Fe1 N6 -96.8(3) . . . . ?
C42 N4 Fe1 N2 5.8(4) . . . . ?
C34 N4 Fe1 N2 166.3(3) . . . . ?
C42 N4 Fe1 N5 -152(3) . . . . ?
C34 N4 Fe1 N5 9(4) . . . . ?
C42 N4 Fe1 N1 -75.8(4) . . . . ?
C34 N4 Fe1 N1 84.7(3) . . . . ?
C42 N4 Fe1 N3 -172.7(4) . . . . ?
C34 N4 Fe1 N3 -12.3(3) . . . . ?
C127 N11 Fe2 N12 2.9(3) . . . . ?
C123 N11 Fe2 N12 -173.4(4) . . . . ?
C127 N11 Fe2 N9 -178.3(3) . . . . ?
C123 N11 Fe2 N9 5.4(4) . . . . ?
C127 N11 Fe2 N10 100.3(3) . . . . ?
C123 N11 Fe2 N10 -76.0(4) . . . . ?
C127 N11 Fe2 N8 -69(2) . . . . ?
C123 N11 Fe2 N8 115.0(18) . . . . ?
C127 N11 Fe2 N7 -80.5(3) . . . . ?
C123 N11 Fe2 N7 103.3(4) . . . . ?
C136 N12 Fe2 N11 -173.6(4) . . . . ?
C128 N12 Fe2 N11 -9.8(3) . . . . ?
C136 N12 Fe2 N9 155(4) . . . . ?
C128 N12 Fe2 N9 -41(4) . . . . ?
C136 N12 Fe2 N10 100.8(4) . . . . ?
C128 N12 Fe2 N10 -95.4(3) . . . . ?
C136 N12 Fe2 N8 1.8(4) . . . . ?
C128 N12 Fe2 N8 165.6(3) . . . . ?
C136 N12 Fe2 N7 -78.9(4) . . . . ?
C128 N12 Fe2 N7 84.9(3) . . . . ?
C105 N9 Fe2 N11 -83.6(3) . . . . ?
C101 N9 Fe2 N11 105.5(4) . . . . ?
C105 N9 Fe2 N12 -52(4) . . . . ?
C101 N9 Fe2 N12 137(4) . . . . ?
C105 N9 Fe2 N10 2.1(3) . . . . ?
C101 N9 Fe2 N10 -168.8(4) . . . . ?
C105 N9 Fe2 N8 100.9(3) . . . . ?
C101 N9 Fe2 N8 -69.9(4) . . . . ?
C105 N9 Fe2 N7 -178.3(3) . . . . ?
C101 N9 Fe2 N7 10.9(4) . . . . ?
C106 N10 Fe2 N11 87.5(3) . . . . ?
C114 N10 Fe2 N11 -79.2(4) . . . . ?
C106 N10 Fe2 N12 168.7(3) . . . . ?
C114 N10 Fe2 N12 1.9(4) . . . . ?
C106 N10 Fe2 N9 -9.4(3) . . . . ?
C114 N10 Fe2 N9 -176.2(4) . . . . ?
C106 N10 Fe2 N8 -93.4(3) . . . . ?
C114 N10 Fe2 N8 99.9(4) . . . . ?
C106 N10 Fe2 N7 -35(11) . . . . ?
C114 N10 Fe2 N7 158(11) . . . . ?
C78 N8 Fe2 N11 -21(2) . . . . ?
C86 N8 Fe2 N11 170.9(17) . . . . ?
C78 N8 Fe2 N12 -91.8(3) . . . . ?
C86 N8 Fe2 N12 99.9(4) . . . . ?
C78 N8 Fe2 N9 89.3(3) . . . . ?
C86 N8 Fe2 N9 -79.1(4) . . . . ?
C78 N8 Fe2 N10 170.4(3) . . . . ?
C86 N8 Fe2 N10 2.0(4) . . . . ?
C78 N8 Fe2 N7 -8.9(3) . . . . ?
C86 N8 Fe2 N7 -177.2(4) . . . . ?
C73 N7 Fe2 N11 11.4(4) . . . . ?
C77 N7 Fe2 N11 -179.5(3) . . . . ?
C73 N7 Fe2 N12 -69.8(4) . . . . ?
C77 N7 Fe2 N12 99.4(3) . . . . ?
C73 N7 Fe2 N9 108.4(4) . . . . ?
C77 N7 Fe2 N9 -82.5(3) . . . . ?
C73 N7 Fe2 N10 134(11) . . . . ?
C77 N7 Fe2 N10 -57(11) . . . . ?
C73 N7 Fe2 N8 -167.7(4) . . . . ?
C77 N7 Fe2 N8 1.5(3) . . . . ?
